data_7160981
loop_
_publ_author_name
'Wang, Li'
'Liu, Rui'
'Yu, Zhiyin'
'Hou, Chun-Jun'
'Huang, Sheng-Xiong'
'Nian, Yin'
'Yang, Jing'

_publ_section_title
;
 Bisaspochalasin F: a tetrahydrofuran ring-fused cytochalasan homodimer
 from an endophytic <i>Aspergillus flavipes</i> as a Ca<sub>v</sub>3.2
 inhibitor.
;
_journal_issue 10
_journal_name_full 'Organic &amp; biomolecular chemistry'
_journal_page_first 2096
_journal_page_last 2101
_journal_paper_doi 10.1039/d6ob00028b
_journal_volume 24
_journal_year 2026
_chemical_absolute_configuration ad
_chemical_formula_moiety '2(C48 H70 N2 O8), 3(C H4 O), H2 O'
_chemical_formula_sum 'C99 H154 N4 O20'
_chemical_formula_weight 1720.25
_space_group_crystal_system monoclinic
_space_group_IT_number 4
_space_group_name_Hall 'P 2yb'
_space_group_name_H-M_alt 'P 1 21 1'
_atom_sites_solution_hydrogens mixed
_audit_creation_date 2025-12-28
_audit_creation_method
;
Olex2 1.5
(compiled 2025.07.13 svn.rb7424aed for OlexSys, GUI svn.r7314)
;
_audit_update_record
;
2025-12-27 deposited with the CCDC.	2026-02-13 downloaded from the CCDC.
;
_cell_angle_alpha 90
_cell_angle_beta 107.9560(10)
_cell_angle_gamma 90
_cell_formula_units_Z 2
_cell_length_a 12.6226(3)
_cell_length_b 23.6168(5)
_cell_length_c 16.7526(4)
_cell_measurement_reflns_used 9997
_cell_measurement_temperature 100(2)
_cell_measurement_theta_max 69.20
_cell_measurement_theta_min 4.13
_cell_volume 4750.80(19)
_computing_cell_refinement 'Bruker SAINT'
_computing_data_collection 'Bruker APEX2'
_computing_data_reduction 'Bruker SAINT'
_computing_molecular_graphics 'Olex2 1.5 (Dolomanov et al., 2009)'
_computing_publication_material 'Olex2 1.5 (Dolomanov et al., 2009)'
_computing_structure_refinement 'SHELXL 2018/3 (Sheldrick, 2015)'
_computing_structure_solution 'SHELXS-97 (Sheldrick 2008)'
_diffrn_ambient_temperature 100.15
_diffrn_measured_fraction_theta_full 0.982
_diffrn_measured_fraction_theta_max 0.963
_diffrn_measurement_device_type 'Bruker APEX-II CCD'
_diffrn_measurement_method '\f and \w scans'
_diffrn_radiation_type CuK\a
_diffrn_radiation_wavelength 1.54178
_diffrn_reflns_av_R_equivalents 0.0342
_diffrn_reflns_av_unetI/netI 0.0330
_diffrn_reflns_Laue_measured_fraction_full 0.982
_diffrn_reflns_Laue_measured_fraction_max 0.963
_diffrn_reflns_limit_h_max 14
_diffrn_reflns_limit_h_min -15
_diffrn_reflns_limit_k_max 28
_diffrn_reflns_limit_k_min -28
_diffrn_reflns_limit_l_max 20
_diffrn_reflns_limit_l_min -19
_diffrn_reflns_number 49162
_diffrn_reflns_point_group_measured_fraction_full 0.936
_diffrn_reflns_point_group_measured_fraction_max 0.911
_diffrn_reflns_theta_full 67.679
_diffrn_reflns_theta_max 69.538
_diffrn_reflns_theta_min 2.773
_exptl_absorpt_coefficient_mu 0.664
_exptl_absorpt_correction_type multi-scan
_exptl_absorpt_process_details sadabs
_exptl_crystal_colour colourless
_exptl_crystal_colour_primary colourless
_exptl_crystal_density_diffrn 1.203
_exptl_crystal_description block
_exptl_crystal_F_000 1872
_exptl_crystal_size_max 0.5
_exptl_crystal_size_mid 0.48
_exptl_crystal_size_min 0.2
_exptl_transmission_factor_max 0.7532
_exptl_transmission_factor_min 0.4384
_refine_diff_density_max 0.547
_refine_diff_density_min -0.664
_refine_diff_density_rms 0.052
_refine_ls_abs_structure_details
;
 Refined as an inversion twin.
;
_refine_ls_abs_structure_Flack 0.07(16)
_refine_ls_extinction_method none
_refine_ls_goodness_of_fit_ref 1.077
_refine_ls_hydrogen_treatment mixed
_refine_ls_matrix_type full
_refine_ls_number_parameters 1147
_refine_ls_number_reflns 16284
_refine_ls_number_restraints 13
_refine_ls_restrained_S_all 1.080
_refine_ls_R_factor_all 0.0476
_refine_ls_R_factor_gt 0.0473
_refine_ls_shift/su_max 0.000
_refine_ls_shift/su_mean 0.000
_refine_ls_structure_factor_coef Fsqd
_refine_ls_weighting_details 'w=1/[\s^2^(Fo^2^)+(0.0722P)^2^+2.4418P] where P=(Fo^2^+2Fc^2^)/3'
_refine_ls_weighting_scheme calc
_refine_ls_wR_factor_gt 0.1280
_refine_ls_wR_factor_ref 0.1283
_reflns_Friedel_coverage 0.844
_reflns_Friedel_fraction_full 0.887
_reflns_Friedel_fraction_max 0.857
_reflns_number_gt 16133
_reflns_number_total 16284
_reflns_threshold_expression 'I > 2\s(I)'
_cod_data_source_file d6ob00028b2.cif
_cod_data_source_block cu_had5_0m
_cod_depositor_comments 'Adding full bibliography for 7160981.cif.'
_cod_database_code 7160981
_shelx_shelxl_version_number 2018/3
_shelx_space_group_comment
;
The symmetry employed for this shelxl refinement is uniquely defined
by the following loop, which should always be used as a source of
symmetry information in preference to the above space-group names.
They are only intended as comments.
;
_shelx_estimated_absorpt_t_max 0.879
_shelx_estimated_absorpt_t_min 0.732
_olex2_refinement_description
;
1. Twinned data refinement
 Scales: 0.93(16)
 0.07(16)
2. Fixed Uiso
 At 1.2 times of:
  All C(H) groups, All C(H,H) groups, All N(H) groups
 At 1.5 times of:
  All C(H,H,H) groups, All O(H) groups, All O(H,H) groups
3. Restrained distances
 O4S-H4SA
 0.84 with sigma of 0.01
 O4S-H4SB
 0.84 with sigma of 0.01
 C3S-O3S
 1.4 with sigma of 0.01
 H3S-H4SA
 2.1 with sigma of 0.001
 H4SA-H4SB
 1.378291 with sigma of 0.03
4. Rigid bond restraints
 C3S, O3S
 with sigma for 1-2 distances of 0.001 and sigma for 1-3 distances of 0.001
5. Uiso/Uaniso restraints and constraints
C3S \\sim O3S: within 2A with sigma of 0.01 and sigma for terminal atoms of
0.02 within 2A
6.a Ternary CH refined with riding coordinates:
 C2(H2A), C4(H4), C5(H5A), C8(H8), C9(H9), C13(H13), C14(H14), C16(H16),
 C19(H19), C20(H20), C23(H23), C27(H27), C32(H32), C35(H35), C36(H36), C41(H41),
  C45(H45), C49(H49), C51(H51), C52(H52), C56(H56), C57(H57), C60(H60),
 C61(H61), C62(H62), C66(H66), C67(H67), C72(H72), C73(H73), C82(H82), C83(H83),
  C84(H84), C89(H89), C92(H92)
6.b Secondary CH2 refined with riding coordinates:
 C78(H78A,H78B), C3(H3A,H3B), C10(H10A,H10B), C15(H15A,H15B), C30(H30A,H30B),
 C31(H31A,H31B), C37(H37A,H37B), C38(H38A,H38B), C50(H50A,H50B), C55(H55A,H55B),
  C68(H68A,H68B), C69(H69A,H69B), C85(H85A,H85B), C86(H86A,H86B)
6.c Aromatic/amide H refined with riding coordinates:
 N1(H1), N2(H2), C26(H26), C28(H28), C40(H40), C42(H42), N4(H4A), C71(H71),
 C77(H77), N3(H3), C88(H88), C90(H90)
6.d Idealised Me refined as rotating group:
 C1(H1A,H1B,H1C), C17(H17A,H17B,H17C), C18(H18A,H18B,H18C), C22(H22A,H22B,
 H22C), C24(H24A,H24B,H24C), C33(H33A,H33B,H33C), C34(H34A,H34B,H34C), C44(H44A,
 H44B,H44C), C46(H46A,H46B,H46C), C47(H47A,H47B,H47C), C48(H48A,H48B,H48C),
 C63(H63A,H63B,H63C), C74(H74A,H74B,H74C), C76(H76A,H76B,H76C), C80(H80A,H80B,
 H80C), C81(H81A,H81B,H81C), C93(H93A,H93B,H93C), C94(H94A,H94B,H94C), C95(H95A,
 H95B,H95C), C97(H97A,H97B,H97C), C1S(H1SA,H1SB,H1SC), C2S(H2SA,H2SB,H2SC),
 C3S(H3SA,H3SB,H3SC)
6.e Idealised tetrahedral OH refined as rotating group:
 O5(H5), O6(H6), O7(H7), O11(H11), O15(H15), O16(H16A), O1S(H1S), O2S(H2S),
 O3S(H3S)
;
_olex2_submission_special_instructions 'No special instructions were received'

loop_
_space_group_symop_operation_xyz
'x, y, z'
'-x, y+1/2, -z'

loop_
_atom_site_label
_atom_site_type_symbol
_atom_site_fract_x
_atom_site_fract_y
_atom_site_fract_z
_atom_site_U_iso_or_equiv
_atom_site_adp_type
_atom_site_occupancy
_atom_site_site_symmetry_order
_atom_site_calc_flag
_atom_site_refinement_flags_posn
_atom_site_refinement_flags_adp
_atom_site_refinement_flags_occupancy
_atom_site_disorder_assembly
_atom_site_disorder_group
N1 N 0.3649(2) 0.69144(12) 0.33955(17) 0.0201(6) Uani 1 1 d . . . . .
H1 H 0.343849 0.672885 0.291672 0.024 Uiso 1 1 calc R U . . .
O2 O 0.51332(19) 0.94714(10) 0.33602(15) 0.0224(5) Uani 1 1 d . . . . .
O3 O 0.6400(2) 0.74500(11) 0.37538(17) 0.0279(5) Uani 1 1 d . . . . .
O4 O 0.95788(19) 0.82068(10) 0.51359(14) 0.0218(5) Uani 1 1 d . . . . .
O5 O 0.7149(2) 1.01426(11) 0.36330(17) 0.0293(5) Uani 1 1 d . . . . .
H5 H 0.669556 1.032095 0.324001 0.044 Uiso 1 1 calc R U . . .
O6 O 0.3325(2) 0.91178(12) 0.20951(17) 0.0329(6) Uani 1 1 d . . . . .
H6 H 0.342624 0.877964 0.198141 0.049 Uiso 1 1 calc R U . . .
O7 O 0.3251(2) 1.01934(12) 0.2864(2) 0.0416(7) Uani 1 1 d . . . . .
H7 H 0.393768 1.013131 0.306411 0.062 Uiso 1 1 calc R U . . .
O8 O 0.52936(19) 0.83446(10) 0.51138(14) 0.0224(5) Uani 1 1 d . . . . .
O9 O 0.3059(2) 0.63820(11) 0.17492(15) 0.0265(5) Uani 1 1 d . . . . .
O10 O 0.12822(19) 0.60003(10) -0.08482(14) 0.0213(5) Uani 1 1 d . . . . .
O11 O 0.4518(2) 0.57053(10) -0.23276(15) 0.0248(5) Uani 1 1 d . . . . .
H11 H 0.493093 0.547789 -0.198438 0.037 Uiso 1 1 calc R U . . .
O12 O 0.2446(3) 0.76042(12) -0.04913(17) 0.0351(6) Uani 1 1 d . . . . .
O13 O 0.17996(19) 0.75228(10) -0.31960(14) 0.0216(5) Uani 1 1 d . . . . .
O14 O 0.4347(2) 0.57562(10) -0.06143(16) 0.0245(5) Uani 1 1 d . . . . .
O15 O 0.5865(2) 0.49961(15) 0.0531(2) 0.0437(8) Uani 1 1 d . . . . .
H15 H 0.559225 0.509021 0.002537 0.066 Uiso 1 1 calc R U . . .
C64 C 0.3439(3) 0.74623(14) 0.3444(2) 0.0185(6) Uani 1 1 d . . . . .
O1 O 0.28765(19) 0.77534(10) 0.28526(14) 0.0211(5) Uani 1 1 d . . . . .
N2 N 0.9803(2) 0.72703(12) 0.54544(17) 0.0200(5) Uani 1 1 d . . . . .
H2 H 1.042373 0.730953 0.587229 0.024 Uiso 1 1 calc R U . . .
C78 C 0.0572(3) 0.77822(14) 0.0472(2) 0.0214(7) Uani 1 1 d . . . . .
H78A H -0.019399 0.784307 0.009270 0.026 Uiso 1 1 calc R U . . .
H78B H 0.107727 0.778364 0.012186 0.026 Uiso 1 1 calc R U . . .
C1 C 0.5573(4) 0.53901(17) 0.3344(3) 0.0373(9) Uani 1 1 d . . . . .
H1A H 0.530937 0.501184 0.313341 0.056 Uiso 1 1 calc R U . . .
H1B H 0.625282 0.535616 0.382122 0.056 Uiso 1 1 calc R U . . .
H1C H 0.573067 0.560932 0.289674 0.056 Uiso 1 1 calc R U . . .
C2 C 0.4682(3) 0.56892(16) 0.3622(2) 0.0282(8) Uani 1 1 d . . . . .
H2A H 0.404586 0.578322 0.311176 0.034 Uiso 1 1 calc R U . . .
C3 C 0.5153(3) 0.62458(14) 0.4074(2) 0.0207(6) Uani 1 1 d . . . . .
H3A H 0.567785 0.615539 0.463342 0.025 Uiso 1 1 calc R U . . .
H3B H 0.557518 0.644468 0.374926 0.025 Uiso 1 1 calc R U . . .
C4 C 0.4247(3) 0.66402(14) 0.4183(2) 0.0194(6) Uani 1 1 d . . . . .
H4 H 0.370379 0.640754 0.436816 0.023 Uiso 1 1 calc R U . . .
C5 C 0.4630(3) 0.71383(14) 0.4803(2) 0.0190(6) Uani 1 1 d . . . . .
H5A H 0.544911 0.719590 0.492091 0.023 Uiso 1 1 calc R U . . .
C6 C 0.3998(3) 0.76719(14) 0.43402(19) 0.0182(6) Uani 1 1 d . . . . .
C7 C 0.4790(3) 0.81815(14) 0.4414(2) 0.0182(6) Uani 1 1 d . . . . .
C8 C 0.4915(3) 0.84889(14) 0.3651(2) 0.0202(6) Uani 1 1 d . . . . .
H8 H 0.455353 0.826609 0.313103 0.024 Uiso 1 1 calc R U . . .
C9 C 0.6151(3) 0.86294(14) 0.3709(2) 0.0187(6) Uani 1 1 d . . . . .
H9 H 0.623167 0.853814 0.314785 0.022 Uiso 1 1 calc R U . . .
C10 C 0.7103(3) 0.83323(14) 0.4356(2) 0.0208(6) Uani 1 1 d . . . . .
H10A H 0.780600 0.853866 0.441531 0.025 Uiso 1 1 calc R U . . .
H10B H 0.696591 0.833765 0.490669 0.025 Uiso 1 1 calc R U . . .
C11 C 0.7221(3) 0.77289(14) 0.41065(19) 0.0191(6) Uani 1 1 d . . . . .
C12 C 0.8382(3) 0.74798(14) 0.4226(2) 0.0194(6) Uani 1 1 d . . . . .
C13 C 0.8416(3) 0.68291(14) 0.4353(2) 0.0203(6) Uani 1 1 d . . . . .
H13 H 0.766212 0.670077 0.435588 0.024 Uiso 1 1 calc R U . . .
C14 C 0.9254(3) 0.67216(14) 0.5237(2) 0.0210(7) Uani 1 1 d . . . . .
H14 H 0.980860 0.642714 0.520455 0.025 Uiso 1 1 calc R U . . .
C15 C 0.8672(3) 0.65456(15) 0.5877(2) 0.0251(7) Uani 1 1 d . . . . .
H15A H 0.827515 0.618462 0.568893 0.030 Uiso 1 1 calc R U . . .
H15B H 0.810588 0.683522 0.587798 0.030 Uiso 1 1 calc R U . . .
C16 C 0.9443(3) 0.64686(16) 0.6785(2) 0.0289(8) Uani 1 1 d . . . . .
H16 H 0.987384 0.682722 0.695773 0.035 Uiso 1 1 calc R U . . .
C17 C 0.8753(4) 0.63728(18) 0.7375(3) 0.0353(9) Uani 1 1 d . . . . .
H17A H 0.924668 0.636003 0.795543 0.053 Uiso 1 1 calc R U . . .
H17B H 0.835044 0.601341 0.723626 0.053 Uiso 1 1 calc R U . . .
H17C H 0.821918 0.668337 0.731381 0.053 Uiso 1 1 calc R U . . .
C18 C 0.4257(4) 0.52944(17) 0.4179(3) 0.0463(11) Uani 1 1 d . . . . .
H18A H 0.486729 0.520427 0.468718 0.069 Uiso 1 1 calc R U . . .
H18B H 0.397504 0.494448 0.387214 0.069 Uiso 1 1 calc R U . . .
H18C H 0.365523 0.548138 0.433370 0.069 Uiso 1 1 calc R U . . .
C19 C 0.4379(3) 0.90926(14) 0.3582(2) 0.0209(6) Uani 1 1 d . . . . .
H19 H 0.431837 0.920430 0.414253 0.025 Uiso 1 1 calc R U . . .
C20 C 0.6226(3) 0.92728(14) 0.3797(2) 0.0205(7) Uani 1 1 d . . . . .
H20 H 0.640751 0.937440 0.440370 0.025 Uiso 1 1 calc R U . . .
C21 C 0.9311(3) 0.77055(14) 0.4985(2) 0.0197(6) Uani 1 1 d . . . . .
C22 C 1.0278(3) 0.59868(18) 0.6855(2) 0.0324(8) Uani 1 1 d . . . . .
H22A H 0.988164 0.564579 0.658864 0.049 Uiso 1 1 calc R U . . .
H22B H 1.066476 0.590914 0.744852 0.049 Uiso 1 1 calc R U . . .
H22C H 1.082149 0.609691 0.657396 0.049 Uiso 1 1 calc R U . . .
C23 C 0.8722(3) 0.65053(15) 0.3653(2) 0.0252(7) Uani 1 1 d . . . . .
H23 H 0.809134 0.656564 0.312626 0.030 Uiso 1 1 calc R U . . .
C24 C 0.8786(4) 0.58655(15) 0.3817(3) 0.0343(8) Uani 1 1 d . . . . .
H24A H 0.941390 0.578308 0.431827 0.051 Uiso 1 1 calc R U . . .
H24B H 0.889311 0.566835 0.333298 0.051 Uiso 1 1 calc R U . . .
H24C H 0.809268 0.573624 0.390483 0.051 Uiso 1 1 calc R U . . .
C25 C 0.9743(3) 0.67713(15) 0.3507(2) 0.0238(7) Uani 1 1 d . . . . .
C26 C 0.9683(3) 0.73284(15) 0.3379(2) 0.0234(7) Uani 1 1 d . . . . .
H26 H 1.029233 0.752927 0.329507 0.028 Uiso 1 1 calc R U . . .
C27 C 0.8630(3) 0.76356(14) 0.3370(2) 0.0206(6) Uani 1 1 d . . . . .
H27 H 0.801451 0.746361 0.290638 0.025 Uiso 1 1 calc R U . . .
C28 C 0.8625(3) 0.82573(15) 0.3183(2) 0.0225(7) Uani 1 1 d . . . . .
H28 H 0.914073 0.849049 0.358010 0.027 Uiso 1 1 calc R U . . .
C29 C 0.7950(3) 0.85058(16) 0.2502(2) 0.0253(7) Uani 1 1 d . . . . .
C30 C 0.7954(3) 0.91406(17) 0.2375(2) 0.0287(8) Uani 1 1 d . . . . .
H30A H 0.797116 0.921881 0.179817 0.034 Uiso 1 1 calc R U . . .
H30B H 0.863965 0.930126 0.277101 0.034 Uiso 1 1 calc R U . . .
C31 C 0.6935(3) 0.94387(15) 0.2506(2) 0.0277(7) Uani 1 1 d . . . . .
H31A H 0.626607 0.920102 0.226559 0.033 Uiso 1 1 calc R U . . .
H31B H 0.681303 0.980369 0.220060 0.033 Uiso 1 1 calc R U . . .
C32 C 0.7076(3) 0.95504(14) 0.3442(2) 0.0237(7) Uani 1 1 d . . . . .
H32 H 0.781431 0.938581 0.376244 0.028 Uiso 1 1 calc R U . . .
C33 C 0.7123(3) 0.81977(18) 0.1785(2) 0.0342(8) Uani 1 1 d . . . . .
H33A H 0.708414 0.779918 0.193632 0.051 Uiso 1 1 calc R U . . .
H33B H 0.736234 0.822273 0.128242 0.051 Uiso 1 1 calc R U . . .
H33C H 0.638632 0.837186 0.167128 0.051 Uiso 1 1 calc R U . . .
C34 C 1.0740(3) 0.64235(17) 0.3507(3) 0.0334(8) Uani 1 1 d . . . . .
H34A H 1.131884 0.667195 0.342454 0.050 Uiso 1 1 calc R U . . .
H34B H 1.052264 0.614510 0.305191 0.050 Uiso 1 1 calc R U . . .
H34C H 1.102781 0.622640 0.404579 0.050 Uiso 1 1 calc R U . . .
C35 C 0.3235(3) 0.91495(15) 0.2922(2) 0.0277(7) Uani 1 1 d . . . . .
H35 H 0.275572 0.882928 0.299714 0.033 Uiso 1 1 calc R U . . .
C36 C 0.2645(3) 0.97045(16) 0.2983(3) 0.0342(9) Uani 1 1 d . . . . .
H36 H 0.193435 0.970263 0.250708 0.041 Uiso 1 1 calc R U . . .
C37 C 0.2316(3) 0.97798(16) 0.3778(3) 0.0366(9) Uani 1 1 d . . . . .
H37A H 0.190845 1.014235 0.373564 0.044 Uiso 1 1 calc R U . . .
H37B H 0.300490 0.981205 0.425979 0.044 Uiso 1 1 calc R U . . .
C38 C 0.1584(3) 0.93023(17) 0.3975(3) 0.0342(8) Uani 1 1 d . . . . .
H38A H 0.106056 0.947029 0.424358 0.041 Uiso 1 1 calc R U . . .
H38B H 0.113917 0.912296 0.344318 0.041 Uiso 1 1 calc R U . . .
C39 C 0.2276(3) 0.88560(17) 0.4546(2) 0.0308(8) Uani 1 1 d . . . . .
C40 C 0.2360(3) 0.83350(15) 0.4281(2) 0.0223(7) Uani 1 1 d . . . . .
H40 H 0.190604 0.824117 0.373036 0.027 Uiso 1 1 calc R U . . .
C41 C 0.3109(3) 0.78800(14) 0.4773(2) 0.0206(6) Uani 1 1 d . . . . .
H41 H 0.354549 0.805784 0.531692 0.025 Uiso 1 1 calc R U . . .
C42 C 0.2529(3) 0.73780(15) 0.4999(2) 0.0214(7) Uani 1 1 d . . . . .
H42 H 0.173847 0.736038 0.482473 0.026 Uiso 1 1 calc R U . . .
C43 C 0.3132(3) 0.69577(15) 0.5445(2) 0.0221(7) Uani 1 1 d . . . . .
C44 C 0.2612(3) 0.64557(16) 0.5728(2) 0.0277(7) Uani 1 1 d . . . . .
H44A H 0.179919 0.649042 0.551973 0.042 Uiso 1 1 calc R U . . .
H44B H 0.285669 0.644100 0.634256 0.042 Uiso 1 1 calc R U . . .
H44C H 0.284056 0.610810 0.550684 0.042 Uiso 1 1 calc R U . . .
C45 C 0.4390(3) 0.70044(14) 0.5640(2) 0.0205(6) Uani 1 1 d . . . . .
H45 H 0.464620 0.733595 0.602198 0.025 Uiso 1 1 calc R U . . .
C46 C 0.5056(3) 0.64885(16) 0.6065(2) 0.0249(7) Uani 1 1 d . . . . .
H46A H 0.479989 0.615301 0.571429 0.037 Uiso 1 1 calc R U . . .
H46B H 0.494597 0.643030 0.661354 0.037 Uiso 1 1 calc R U . . .
H46C H 0.584815 0.655082 0.614082 0.037 Uiso 1 1 calc R U . . .
C47 C 0.2873(5) 0.9056(2) 0.5431(3) 0.0517(12) Uani 1 1 d . . . . .
H47A H 0.261780 0.943754 0.550928 0.078 Uiso 1 1 calc R U . . .
H47B H 0.367733 0.906190 0.552011 0.078 Uiso 1 1 calc R U . . .
H47C H 0.270849 0.879675 0.583412 0.078 Uiso 1 1 calc R U . . .
C48 C -0.2728(3) 0.8057(2) -0.2747(3) 0.0441(10) Uani 1 1 d . . . . .
H48A H -0.340129 0.806013 -0.323408 0.066 Uiso 1 1 calc R U . . .
H48B H -0.287580 0.825439 -0.227794 0.066 Uiso 1 1 calc R U . . .
H48C H -0.251204 0.766472 -0.258530 0.066 Uiso 1 1 calc R U . . .
C49 C -0.1787(3) 0.83549(17) -0.2971(2) 0.0306(8) Uani 1 1 d . . . . .
H49 H -0.165079 0.814942 -0.345191 0.037 Uiso 1 1 calc R U . . .
C50 C -0.0717(3) 0.83348(15) -0.2224(2) 0.0254(7) Uani 1 1 d . . . . .
H50A H -0.083130 0.856453 -0.176267 0.031 Uiso 1 1 calc R U . . .
H50B H -0.058949 0.793884 -0.202310 0.031 Uiso 1 1 calc R U . . .
C51 C 0.0332(3) 0.85474(14) -0.2403(2) 0.0200(6) Uani 1 1 d . . . . .
H51 H 0.022620 0.895017 -0.259573 0.024 Uiso 1 1 calc R U . . .
C52 C 0.1397(3) 0.84957(13) -0.1627(2) 0.0198(6) Uani 1 1 d . . . . .
H52 H 0.116813 0.837857 -0.113025 0.024 Uiso 1 1 calc R U . . .
C53 C 0.2101(3) 0.80112(14) -0.1839(2) 0.0187(6) Uani 1 1 d . . . . .
C54 C 0.2289(3) 0.75098(15) -0.1234(2) 0.0210(7) Uani 1 1 d . . . . .
C55 C 0.2371(3) 0.69170(14) -0.1543(2) 0.0219(7) Uani 1 1 d . . . . .
H55A H 0.252415 0.693444 -0.208773 0.026 Uiso 1 1 calc R U . . .
H55B H 0.165160 0.672008 -0.163339 0.026 Uiso 1 1 calc R U . . .
C56 C 0.3297(3) 0.65811(14) -0.0914(2) 0.0208(7) Uani 1 1 d . . . . .
H56 H 0.394931 0.684199 -0.071338 0.025 Uiso 1 1 calc R U . . .
C57 C 0.3100(3) 0.63210(14) -0.0116(2) 0.0209(6) Uani 1 1 d . . . . .
H57 H 0.344283 0.656400 0.038584 0.025 Uiso 1 1 calc R U . . .
C58 C 0.1887(3) 0.61979(13) -0.0204(2) 0.0184(6) Uani 1 1 d . . . . .
C59 C 0.1390(3) 0.62977(14) 0.0519(2) 0.0203(7) Uani 1 1 d . . . . .
C60 C 0.0378(3) 0.67061(15) 0.0228(2) 0.0216(7) Uani 1 1 d . . . . .
H60 H 0.034461 0.686346 -0.033371 0.026 Uiso 1 1 calc R U . . .
C61 C 0.0626(3) 0.71987(14) 0.08748(19) 0.0201(7) Uani 1 1 d . . . . .
H61 H 0.008388 0.718335 0.120163 0.024 Uiso 1 1 calc R U . . .
C62 C 0.0882(3) 0.82790(15) 0.1084(2) 0.0248(7) Uani 1 1 d . . . . .
H62 H 0.162681 0.819829 0.149812 0.030 Uiso 1 1 calc R U . . .
C63 C 0.0046(4) 0.83593(17) 0.1566(3) 0.0383(10) Uani 1 1 d . . . . .
H63A H -0.069639 0.842467 0.116972 0.057 Uiso 1 1 calc R U . . .
H63B H 0.026594 0.868590 0.194202 0.057 Uiso 1 1 calc R U . . .
H63C H 0.003310 0.801873 0.189743 0.057 Uiso 1 1 calc R U . . .
N4 N 0.1734(2) 0.70697(12) 0.14276(17) 0.0207(6) Uani 1 1 d . . . . .
H4A H 0.210018 0.730418 0.182535 0.025 Uiso 1 1 calc R U . . .
C65 C 0.2163(3) 0.65776(15) 0.1298(2) 0.0214(7) Uani 1 1 d . . . . .
C66 C 0.3687(3) 0.60760(14) -0.1318(2) 0.0205(7) Uani 1 1 d . . . . .
H66 H 0.302463 0.584586 -0.163268 0.025 Uiso 1 1 calc R U . . .
C67 C 0.4379(3) 0.62112(14) -0.1895(2) 0.0221(7) Uani 1 1 d . . . . .
H67 H 0.392813 0.647881 -0.233120 0.027 Uiso 1 1 calc R U . . .
C68 C 0.5499(3) 0.65026(15) -0.1474(2) 0.0227(7) Uani 1 1 d . . . . .
H68A H 0.609774 0.626922 -0.157265 0.027 Uiso 1 1 calc R U . . .
H68B H 0.562326 0.651219 -0.086110 0.027 Uiso 1 1 calc R U . . .
C69 C 0.5604(3) 0.71125(14) -0.1777(2) 0.0235(7) Uani 1 1 d . . . . .
H69A H 0.640276 0.721608 -0.160274 0.028 Uiso 1 1 calc R U . . .
H69B H 0.533038 0.711673 -0.239762 0.028 Uiso 1 1 calc R U . . .
C70 C 0.4982(3) 0.75593(14) -0.1455(2) 0.0229(7) Uani 1 1 d . . . . .
C71 C 0.4058(3) 0.77895(14) -0.1966(2) 0.0208(6) Uani 1 1 d . . . . .
H71 H 0.383167 0.766302 -0.253222 0.025 Uiso 1 1 calc R U . . .
C72 C 0.3339(3) 0.82280(14) -0.1741(2) 0.0199(6) Uani 1 1 d . . . . .
H72 H 0.369414 0.832588 -0.113680 0.024 Uiso 1 1 calc R U . . .
C73 C 0.2033(3) 0.90652(13) -0.1422(2) 0.0204(6) Uani 1 1 d . . . . .
H73 H 0.264456 0.900910 -0.088308 0.024 Uiso 1 1 calc R U . . .
C74 C 0.1307(3) 0.95465(14) -0.1275(2) 0.0243(7) Uani 1 1 d . . . . .
H74A H 0.072944 0.963714 -0.180243 0.036 Uiso 1 1 calc R U . . .
H74B H 0.176965 0.988166 -0.107313 0.036 Uiso 1 1 calc R U . . .
H74C H 0.095524 0.942969 -0.085509 0.036 Uiso 1 1 calc R U . . .
C75 C 0.2586(3) 0.91801(14) -0.2092(2) 0.0209(7) Uani 1 1 d . . . . .
C76 C 0.2361(3) 0.97197(15) -0.2585(2) 0.0283(8) Uani 1 1 d . . . . .
H76A H 0.282682 0.973495 -0.295709 0.042 Uiso 1 1 calc R U . . .
H76B H 0.253588 1.004294 -0.219972 0.042 Uiso 1 1 calc R U . . .
H76C H 0.157440 0.973434 -0.292139 0.042 Uiso 1 1 calc R U . . .
C77 C 0.3230(3) 0.87680(14) -0.2234(2) 0.0215(7) Uani 1 1 d . . . . .
H77 H 0.361046 0.881529 -0.263769 0.026 Uiso 1 1 calc R U . . .
N3 N 0.0599(2) 0.82010(12) -0.30342(17) 0.0201(5) Uani 1 1 d . . . . .
H3 H 0.018947 0.820759 -0.356473 0.024 Uiso 1 1 calc R U . . .
C79 C 0.1504(3) 0.78719(13) -0.2763(2) 0.0183(6) Uani 1 1 d . . . . .
C80 C -0.2128(3) 0.8957(2) -0.3244(3) 0.0439(10) Uani 1 1 d . . . . .
H80A H -0.221971 0.917148 -0.276903 0.066 Uiso 1 1 calc R U . . .
H80B H -0.283423 0.895341 -0.370173 0.066 Uiso 1 1 calc R U . . .
H80C H -0.155142 0.913548 -0.343873 0.066 Uiso 1 1 calc R U . . .
C81 C 0.5508(3) 0.77129(17) -0.0548(2) 0.0319(8) Uani 1 1 d . . . . .
H81A H 0.500383 0.795945 -0.036417 0.048 Uiso 1 1 calc R U . . .
H81B H 0.621184 0.791188 -0.048146 0.048 Uiso 1 1 calc R U . . .
H81C H 0.565301 0.736767 -0.020688 0.048 Uiso 1 1 calc R U . . .
C82 C 0.3726(3) 0.57412(15) -0.0036(2) 0.0224(7) Uani 1 1 d . . . . .
H82 H 0.316198 0.543072 -0.020409 0.027 Uiso 1 1 calc R U . . .
C83 C 0.4506(3) 0.56155(16) 0.0844(2) 0.0291(8) Uani 1 1 d . . . . .
H83 H 0.405415 0.564037 0.123953 0.035 Uiso 1 1 calc R U . . .
C84 C 0.5023(3) 0.50242(17) 0.0937(3) 0.0343(9) Uani 1 1 d . . . . .
H84 H 0.541551 0.497272 0.154956 0.041 Uiso 1 1 calc R U . . .
C85 C 0.4207(4) 0.45307(17) 0.0678(3) 0.0363(9) Uani 1 1 d . . . . .
H85A H 0.463302 0.417210 0.079350 0.044 Uiso 1 1 calc R U . . .
H85B H 0.383485 0.455192 0.006480 0.044 Uiso 1 1 calc R U . . .
C86 C 0.3297(4) 0.45122(16) 0.1127(3) 0.0358(9) Uani 1 1 d . . . . .
H86A H 0.308270 0.411232 0.116598 0.043 Uiso 1 1 calc R U . . .
H86B H 0.362619 0.465466 0.170685 0.043 Uiso 1 1 calc R U . . .
C87 C 0.2253(3) 0.48501(15) 0.0709(3) 0.0297(8) Uani 1 1 d . . . . .
C88 C 0.1970(3) 0.52919(15) 0.1099(2) 0.0252(7) Uani 1 1 d . . . . .
H88 H 0.241720 0.536209 0.166012 0.030 Uiso 1 1 calc R U . . .
C89 C 0.1006(3) 0.56898(15) 0.0733(2) 0.0230(7) Uani 1 1 d . . . . .
H89 H 0.055228 0.552011 0.018818 0.028 Uiso 1 1 calc R U . . .
C90 C 0.0235(3) 0.57661(16) 0.1252(2) 0.0254(7) Uani 1 1 d . . . . .
H90 H 0.037388 0.557569 0.177358 0.030 Uiso 1 1 calc R U . . .
C91 C -0.0645(3) 0.61040(16) 0.0970(2) 0.0273(8) Uani 1 1 d . . . . .
C92 C -0.0741(3) 0.64120(17) 0.0153(2) 0.0280(8) Uani 1 1 d . . . . .
H92 H -0.085768 0.611715 -0.029376 0.034 Uiso 1 1 calc R U . . .
C93 C -0.1713(3) 0.68283(19) -0.0134(3) 0.0364(9) Uani 1 1 d . . . . .
H93A H -0.162372 0.712726 0.028747 0.055 Uiso 1 1 calc R U . . .
H93B H -0.241457 0.662706 -0.020281 0.055 Uiso 1 1 calc R U . . .
H93C H -0.172358 0.699739 -0.067056 0.055 Uiso 1 1 calc R U . . .
C94 C -0.1498(3) 0.61902(19) 0.1415(3) 0.0354(9) Uani 1 1 d . . . . .
H94A H -0.133706 0.593720 0.190140 0.053 Uiso 1 1 calc R U . . .
H94B H -0.224067 0.610533 0.103054 0.053 Uiso 1 1 calc R U . . .
H94C H -0.147509 0.658416 0.160304 0.053 Uiso 1 1 calc R U . . .
C95 C 0.1600(4) 0.46488(17) -0.0151(3) 0.0385(9) Uani 1 1 d . . . . .
H95A H 0.192926 0.480264 -0.056409 0.058 Uiso 1 1 calc R U . . .
H95B H 0.082702 0.477803 -0.028425 0.058 Uiso 1 1 calc R U . . .
H95C H 0.161646 0.423414 -0.016772 0.058 Uiso 1 1 calc R U . . .
O16 O 0.5367(2) 0.60325(14) 0.1098(2) 0.0407(7) Uani 1 1 d . . . . .
H16A H 0.589390 0.594283 0.091581 0.061 Uiso 1 1 calc R U . . .
C97 C 0.0982(3) 0.88133(16) 0.0605(2) 0.0273(7) Uani 1 1 d . . . . .
H97A H 0.110742 0.913960 0.098371 0.041 Uiso 1 1 calc R U . . .
H97B H 0.029403 0.886968 0.014067 0.041 Uiso 1 1 calc R U . . .
H97C H 0.161045 0.877469 0.038089 0.041 Uiso 1 1 calc R U . . .
O1S O 0.3955(2) 0.99896(12) 0.12381(19) 0.0375(6) Uani 1 1 d . . . . .
H1S H 0.389714 0.969750 0.150771 0.056 Uiso 1 1 calc R U . . .
C1S C 0.2873(4) 1.02266(18) 0.0855(3) 0.0368(9) Uani 1 1 d . . . . .
H1SA H 0.262003 1.041804 0.128213 0.055 Uiso 1 1 calc R U . . .
H1SB H 0.234946 0.992379 0.059522 0.055 Uiso 1 1 calc R U . . .
H1SC H 0.290972 1.050033 0.042423 0.055 Uiso 1 1 calc R U . . .
O2S O 0.9283(4) 1.0193(2) 0.4743(3) 0.0811(15) Uani 1 1 d . . . . .
H2S H 0.866561 1.026926 0.438931 0.122 Uiso 1 1 calc R U . . .
O4S O 0.5213(5) 0.7168(2) 0.1930(3) 0.0855(15) Uani 1 1 d D . . . .
H4SA H 0.511(5) 0.7105(18) 0.1411(11) 0.128 Uiso 1 1 d D U . . .
H4SB H 0.571(6) 0.692(3) 0.215(4) 0.128 Uiso 1 1 d D U . . .
O3S O 0.4082(6) 0.8195(3) 0.1434(4) 0.132(3) Uani 1 1 d D U . . .
H3S H 0.419075 0.785290 0.134777 0.199 Uiso 1 1 calc DR U . . .
C2S C 0.9120(7) 0.9825(3) 0.5349(4) 0.091(3) Uani 1 1 d . . . . .
H2SA H 0.965171 0.991486 0.589733 0.136 Uiso 1 1 calc R U . . .
H2SB H 0.923392 0.943326 0.519868 0.136 Uiso 1 1 calc R U . . .
H2SC H 0.835877 0.986760 0.537505 0.136 Uiso 1 1 calc R U . . .
C3S C 0.4136(9) 0.8514(5) 0.0758(5) 0.112(3) Uani 1 1 d D U . . .
H3SA H 0.355156 0.839143 0.025218 0.168 Uiso 1 1 calc R U . . .
H3SB H 0.486621 0.846356 0.067701 0.168 Uiso 1 1 calc R U . . .
H3SC H 0.402728 0.891495 0.086429 0.168 Uiso 1 1 calc R U . . .

loop_
_atom_site_aniso_label
_atom_site_aniso_U_11
_atom_site_aniso_U_22
_atom_site_aniso_U_33
_atom_site_aniso_U_23
_atom_site_aniso_U_13
_atom_site_aniso_U_12
N1 0.0250(14) 0.0173(13) 0.0179(13) -0.0026(10) 0.0066(11) -0.0006(11)
O2 0.0183(11) 0.0164(11) 0.0313(12) 0.0051(9) 0.0057(9) 0.0009(9)
O3 0.0189(12) 0.0194(12) 0.0433(14) 0.0002(11) 0.0066(10) -0.0023(10)
O4 0.0202(11) 0.0156(11) 0.0271(11) 0.0001(9) 0.0035(9) -0.0020(10)
O5 0.0274(13) 0.0174(12) 0.0383(14) 0.0043(10) 0.0030(10) -0.0053(11)
O6 0.0300(13) 0.0263(13) 0.0358(14) 0.0095(11) 0.0007(11) -0.0047(12)
O7 0.0294(14) 0.0217(13) 0.071(2) 0.0186(13) 0.0107(14) 0.0022(12)
O8 0.0228(11) 0.0198(12) 0.0241(12) -0.0023(9) 0.0067(9) -0.0017(10)
O9 0.0248(12) 0.0251(12) 0.0242(12) -0.0050(10) -0.0002(10) 0.0074(10)
O10 0.0227(11) 0.0204(11) 0.0214(11) -0.0026(9) 0.0074(9) -0.0036(10)
O11 0.0268(12) 0.0200(12) 0.0281(12) 0.0007(10) 0.0094(10) 0.0009(10)
O12 0.0518(16) 0.0295(14) 0.0332(14) 0.0127(11) 0.0266(12) 0.0202(13)
O13 0.0208(11) 0.0204(12) 0.0240(11) -0.0015(9) 0.0073(9) 0.0021(10)
O14 0.0238(12) 0.0205(11) 0.0317(12) 0.0098(10) 0.0120(10) 0.0057(10)
O15 0.0339(15) 0.0547(19) 0.0468(17) 0.0248(15) 0.0189(13) 0.0209(15)
C64 0.0167(14) 0.0185(15) 0.0228(15) -0.0022(13) 0.0095(12) -0.0040(13)
O1 0.0214(11) 0.0185(11) 0.0207(11) 0.0014(9) 0.0023(9) 0.0011(10)
N2 0.0180(13) 0.0161(13) 0.0248(13) 0.0007(11) 0.0050(11) -0.0009(11)
C78 0.0204(15) 0.0229(17) 0.0206(15) 0.0006(13) 0.0060(12) 0.0032(14)
C1 0.046(2) 0.0238(18) 0.046(2) -0.0069(17) 0.0207(19) 0.0051(18)
C2 0.0285(18) 0.0212(17) 0.0333(19) -0.0049(14) 0.0074(15) 0.0030(15)
C3 0.0223(16) 0.0182(15) 0.0221(15) 0.0013(12) 0.0077(12) 0.0009(14)
C4 0.0207(15) 0.0169(15) 0.0213(15) 0.0029(12) 0.0077(12) 0.0006(13)
C5 0.0180(15) 0.0183(16) 0.0218(15) 0.0012(13) 0.0078(12) 0.0001(13)
C6 0.0196(15) 0.0159(15) 0.0204(15) 0.0029(12) 0.0081(12) 0.0007(13)
C7 0.0162(14) 0.0151(14) 0.0237(16) -0.0041(12) 0.0065(12) 0.0017(13)
C8 0.0181(15) 0.0164(16) 0.0254(16) 0.0008(12) 0.0056(12) 0.0000(13)
C9 0.0186(15) 0.0160(16) 0.0217(15) 0.0010(12) 0.0063(12) -0.0004(13)
C10 0.0176(15) 0.0204(16) 0.0247(16) 0.0023(13) 0.0070(12) -0.0012(13)
C11 0.0166(15) 0.0207(16) 0.0209(15) 0.0056(12) 0.0071(12) -0.0004(14)
C12 0.0200(15) 0.0141(15) 0.0251(16) 0.0016(12) 0.0085(12) -0.0006(13)
C13 0.0186(15) 0.0142(15) 0.0278(17) 0.0005(12) 0.0065(13) -0.0009(13)
C14 0.0218(16) 0.0118(14) 0.0292(17) -0.0006(12) 0.0076(13) 0.0000(13)
C15 0.0247(17) 0.0198(16) 0.0307(18) -0.0001(14) 0.0084(14) -0.0051(14)
C16 0.0336(19) 0.0231(17) 0.0294(18) 0.0019(14) 0.0091(15) -0.0067(16)
C17 0.044(2) 0.033(2) 0.0310(19) 0.0005(16) 0.0134(17) -0.0039(18)
C18 0.055(3) 0.0185(19) 0.077(3) -0.007(2) 0.037(3) -0.0059(19)
C19 0.0207(15) 0.0149(15) 0.0287(16) 0.0045(13) 0.0098(13) 0.0005(13)
C20 0.0205(16) 0.0169(16) 0.0229(15) -0.0009(12) 0.0049(12) -0.0017(13)
C21 0.0169(14) 0.0190(16) 0.0250(16) 0.0016(13) 0.0090(12) 0.0004(13)
C22 0.0308(19) 0.035(2) 0.0291(18) 0.0074(16) 0.0060(15) -0.0044(17)
C23 0.0260(17) 0.0197(16) 0.0274(17) -0.0048(13) 0.0044(13) -0.0004(14)
C24 0.044(2) 0.0189(18) 0.038(2) -0.0072(15) 0.0099(17) -0.0027(16)
C25 0.0225(17) 0.0252(17) 0.0225(16) -0.0067(13) 0.0052(13) 0.0019(15)
C26 0.0190(16) 0.0265(18) 0.0251(16) -0.0049(13) 0.0076(13) -0.0011(14)
C27 0.0197(15) 0.0186(16) 0.0241(16) -0.0009(13) 0.0076(12) -0.0003(13)
C28 0.0221(15) 0.0232(17) 0.0272(16) 0.0011(14) 0.0147(13) -0.0032(14)
C29 0.0272(17) 0.0262(18) 0.0278(17) 0.0043(14) 0.0160(14) 0.0015(15)
C30 0.0296(18) 0.0297(19) 0.0317(18) 0.0114(15) 0.0165(15) 0.0037(16)
C31 0.0314(19) 0.0216(17) 0.0325(19) 0.0090(14) 0.0133(15) 0.0027(15)
C32 0.0220(16) 0.0169(16) 0.0309(18) 0.0048(13) 0.0064(13) 0.0000(14)
C33 0.039(2) 0.034(2) 0.0300(18) 0.0052(16) 0.0119(16) 0.0051(18)
C34 0.0275(18) 0.033(2) 0.036(2) -0.0115(16) 0.0051(15) 0.0072(17)
C35 0.0243(17) 0.0193(17) 0.039(2) 0.0084(15) 0.0091(15) 0.0002(15)
C36 0.0210(18) 0.0218(18) 0.054(2) 0.0144(17) 0.0024(16) 0.0038(15)
C37 0.030(2) 0.0187(18) 0.060(3) 0.0063(17) 0.0124(18) 0.0094(16)
C38 0.032(2) 0.0236(18) 0.049(2) 0.0017(17) 0.0168(17) 0.0063(16)
C39 0.0349(19) 0.0259(19) 0.035(2) 0.0024(16) 0.0165(16) 0.0064(16)
C40 0.0189(15) 0.0237(17) 0.0257(16) 0.0000(13) 0.0089(13) 0.0009(14)
C41 0.0208(15) 0.0207(16) 0.0213(15) -0.0027(13) 0.0081(13) -0.0008(14)
C42 0.0228(16) 0.0229(17) 0.0205(15) 0.0001(13) 0.0098(12) -0.0025(14)
C43 0.0250(17) 0.0233(17) 0.0209(15) 0.0003(13) 0.0109(13) -0.0017(14)
C44 0.0279(18) 0.0282(19) 0.0293(18) 0.0046(14) 0.0122(14) -0.0050(16)
C45 0.0225(16) 0.0185(15) 0.0208(15) 0.0006(13) 0.0072(12) -0.0019(14)
C46 0.0271(17) 0.0255(17) 0.0235(16) 0.0049(13) 0.0097(13) 0.0010(15)
C47 0.078(3) 0.032(2) 0.040(2) -0.0099(19) 0.011(2) 0.017(2)
C48 0.027(2) 0.046(3) 0.058(3) 0.002(2) 0.0123(19) -0.0044(19)
C49 0.0237(17) 0.033(2) 0.0360(19) -0.0072(16) 0.0103(15) -0.0018(16)
C50 0.0280(18) 0.0216(17) 0.0299(17) 0.0007(14) 0.0136(14) 0.0004(15)
C51 0.0236(16) 0.0135(14) 0.0241(16) 0.0025(12) 0.0089(13) 0.0022(13)
C52 0.0252(16) 0.0133(15) 0.0227(15) 0.0021(12) 0.0100(13) 0.0021(13)
C53 0.0194(15) 0.0145(14) 0.0235(15) 0.0011(12) 0.0083(12) 0.0018(13)
C54 0.0177(15) 0.0220(17) 0.0277(17) 0.0065(13) 0.0135(13) 0.0023(13)
C55 0.0180(15) 0.0178(16) 0.0290(17) 0.0036(13) 0.0059(13) -0.0021(13)
C56 0.0152(14) 0.0176(16) 0.0282(16) 0.0035(13) 0.0047(12) -0.0017(13)
C57 0.0205(16) 0.0161(15) 0.0249(16) 0.0001(13) 0.0049(12) -0.0011(13)
C58 0.0214(16) 0.0108(14) 0.0210(15) 0.0016(12) 0.0035(12) 0.0010(13)
C59 0.0190(15) 0.0181(16) 0.0241(16) -0.0003(13) 0.0068(13) 0.0027(13)
C60 0.0213(16) 0.0227(16) 0.0197(15) -0.0012(13) 0.0044(12) 0.0016(14)
C61 0.0185(15) 0.0235(17) 0.0196(15) -0.0020(13) 0.0079(12) 0.0007(14)
C62 0.0306(18) 0.0211(17) 0.0233(16) 0.0013(14) 0.0091(14) 0.0055(15)
C63 0.062(3) 0.0248(19) 0.041(2) 0.0033(17) 0.035(2) 0.0076(19)
N4 0.0222(13) 0.0187(13) 0.0188(13) -0.0037(11) 0.0029(11) -0.0002(12)
C65 0.0221(16) 0.0233(17) 0.0201(15) -0.0025(13) 0.0083(13) -0.0006(14)
C66 0.0182(15) 0.0151(15) 0.0264(16) 0.0034(13) 0.0043(13) -0.0006(13)
C67 0.0226(16) 0.0180(15) 0.0261(16) 0.0050(13) 0.0080(13) 0.0030(14)
C68 0.0196(16) 0.0210(16) 0.0272(17) 0.0036(13) 0.0068(13) 0.0026(14)
C69 0.0197(15) 0.0192(16) 0.0324(18) 0.0037(14) 0.0090(13) -0.0016(14)
C70 0.0201(16) 0.0173(16) 0.0312(17) 0.0046(13) 0.0076(13) -0.0037(14)
C71 0.0197(15) 0.0192(16) 0.0247(16) 0.0031(13) 0.0085(13) -0.0047(13)
C72 0.0199(15) 0.0161(15) 0.0228(15) 0.0014(13) 0.0054(12) -0.0031(13)
C73 0.0225(15) 0.0136(15) 0.0226(15) -0.0012(12) 0.0031(12) -0.0019(13)
C74 0.0291(17) 0.0162(16) 0.0265(17) -0.0019(13) 0.0071(14) 0.0005(14)
C75 0.0220(16) 0.0157(16) 0.0216(15) -0.0001(12) 0.0017(12) -0.0041(13)
C76 0.0313(19) 0.0192(17) 0.0336(19) 0.0051(14) 0.0090(15) -0.0032(15)
C77 0.0195(15) 0.0209(16) 0.0235(16) 0.0025(13) 0.0060(12) -0.0051(13)
N3 0.0188(13) 0.0176(13) 0.0232(13) 0.0011(11) 0.0054(11) 0.0028(12)
C79 0.0171(14) 0.0139(15) 0.0255(16) 0.0023(12) 0.0090(12) -0.0023(13)
C80 0.0252(19) 0.047(3) 0.052(3) 0.012(2) 0.0015(18) 0.0032(19)
C81 0.0264(17) 0.0291(19) 0.035(2) -0.0005(16) 0.0013(15) 0.0039(16)
C82 0.0225(16) 0.0181(15) 0.0279(17) 0.0049(13) 0.0095(13) 0.0028(14)
C83 0.0246(17) 0.0266(19) 0.0336(19) 0.0100(15) 0.0053(14) 0.0050(15)
C84 0.034(2) 0.033(2) 0.039(2) 0.0178(17) 0.0150(16) 0.0151(17)
C85 0.045(2) 0.0248(19) 0.045(2) 0.0106(16) 0.0219(19) 0.0156(18)
C86 0.049(2) 0.0201(17) 0.044(2) 0.0101(16) 0.0218(19) 0.0045(18)
C87 0.036(2) 0.0177(16) 0.041(2) 0.0041(15) 0.0204(17) -0.0045(15)
C88 0.0307(18) 0.0213(17) 0.0255(16) 0.0015(13) 0.0117(14) -0.0054(15)
C89 0.0268(17) 0.0203(16) 0.0231(16) 0.0002(13) 0.0093(13) -0.0033(14)
C90 0.0279(18) 0.0240(17) 0.0262(16) -0.0019(14) 0.0113(14) -0.0068(15)
C91 0.0218(17) 0.0311(19) 0.0298(18) -0.0082(15) 0.0093(14) -0.0089(15)
C92 0.0208(17) 0.034(2) 0.0282(18) -0.0055(15) 0.0060(13) 0.0007(16)
C93 0.0182(17) 0.046(2) 0.041(2) -0.0059(18) 0.0031(15) 0.0020(17)
C94 0.0269(19) 0.042(2) 0.041(2) -0.0067(18) 0.0157(16) -0.0051(18)
C95 0.046(2) 0.0224(18) 0.051(2) -0.0091(17) 0.021(2) -0.0081(18)
O16 0.0230(13) 0.0414(17) 0.0511(17) 0.0099(14) 0.0017(12) -0.0039(13)
C97 0.0278(18) 0.0239(18) 0.0302(18) 0.0043(14) 0.0090(14) 0.0044(15)
O1S 0.0389(15) 0.0259(14) 0.0455(16) 0.0054(12) 0.0100(12) -0.0105(12)
C1S 0.038(2) 0.034(2) 0.034(2) 0.0035(16) 0.0040(16) -0.0107(18)
O2S 0.069(3) 0.073(3) 0.072(3) 0.028(2) -0.021(2) -0.036(2)
O4S 0.126(5) 0.060(3) 0.075(3) -0.006(2) 0.037(3) -0.035(3)
O3S 0.150(5) 0.145(5) 0.152(5) 0.092(4) 0.120(5) 0.107(5)
C2S 0.105(5) 0.073(4) 0.060(4) 0.022(3) -0.024(4) -0.054(4)
C3S 0.133(7) 0.145(8) 0.066(4) 0.030(4) 0.044(5) 0.026(6)

loop_
_atom_type_symbol
_atom_type_description
_atom_type_scat_dispersion_real
_atom_type_scat_dispersion_imag
_atom_type_scat_source
C C 0.0181 0.0091 'International Tables Vol C Tables 4.2.6.8 and 6.1.1.4'
H H 0.0000 0.0000 'International Tables Vol C Tables 4.2.6.8 and 6.1.1.4'
N N 0.0311 0.0180 'International Tables Vol C Tables 4.2.6.8 and 6.1.1.4'
O O 0.0492 0.0322 'International Tables Vol C Tables 4.2.6.8 and 6.1.1.4'

loop_
_geom_angle_atom_site_label_1
_geom_angle_atom_site_label_2
_geom_angle_atom_site_label_3
_geom_angle
_geom_angle_site_symmetry_1
_geom_angle_site_symmetry_3
_geom_angle_publ_flag
C64 N1 H1 122.1 . . ?
C64 N1 C4 115.8(3) . . ?
C4 N1 H1 122.1 . . ?
C20 O2 C19 106.0(2) . . ?
C32 O5 H5 109.5 . . ?
C35 O6 H6 109.5 . . ?
C36 O7 H7 109.5 . . ?
C67 O11 H11 109.5 . . ?
C82 O14 C66 105.7(2) . . ?
C84 O15 H15 109.5 . . ?
N1 C64 C6 109.6(3) . . ?
O1 C64 N1 124.7(3) . . ?
O1 C64 C6 125.7(3) . . ?
C14 N2 H2 121.9 . . ?
C21 N2 H2 121.9 . . ?
C21 N2 C14 116.1(3) . . ?
H78A C78 H78B 107.5 . . ?
C61 C78 H78A 108.4 . . ?
C61 C78 H78B 108.4 . . ?
C61 C78 C62 115.4(3) . . ?
C62 C78 H78A 108.4 . . ?
C62 C78 H78B 108.4 . . ?
H1A C1 H1B 109.5 . . ?
H1A C1 H1C 109.5 . . ?
H1B C1 H1C 109.5 . . ?
C2 C1 H1A 109.5 . . ?
C2 C1 H1B 109.5 . . ?
C2 C1 H1C 109.5 . . ?
C1 C2 H2A 108.5 . . ?
C1 C2 C3 109.7(3) . . ?
C1 C2 C18 109.6(3) . . ?
C3 C2 H2A 108.5 . . ?
C18 C2 H2A 108.5 . . ?
C18 C2 C3 112.0(3) . . ?
C2 C3 H3A 109.0 . . ?
C2 C3 H3B 109.0 . . ?
H3A C3 H3B 107.8 . . ?
C4 C3 C2 112.9(3) . . ?
C4 C3 H3A 109.0 . . ?
C4 C3 H3B 109.0 . . ?
N1 C4 C3 111.2(3) . . ?
N1 C4 H4 108.2 . . ?
N1 C4 C5 103.8(3) . . ?
C3 C4 H4 108.2 . . ?
C3 C4 C5 117.0(3) . . ?
C5 C4 H4 108.2 . . ?
C4 C5 H5A 109.1 . . ?
C4 C5 C6 105.9(3) . . ?
C4 C5 C45 110.1(3) . . ?
C6 C5 H5A 109.1 . . ?
C45 C5 H5A 109.1 . . ?
C45 C5 C6 113.6(3) . . ?
C64 C6 C5 103.7(3) . . ?
C64 C6 C7 115.0(2) . . ?
C64 C6 C41 111.7(3) . . ?
C5 C6 C41 110.3(2) . . ?
C7 C6 C5 111.7(3) . . ?
C7 C6 C41 104.6(2) . . ?
O8 C7 C6 117.4(3) . . ?
O8 C7 C8 120.1(3) . . ?
C8 C7 C6 122.5(3) . . ?
C7 C8 H8 110.1 . . ?
C7 C8 C9 114.1(3) . . ?
C7 C8 C19 110.0(3) . . ?
C9 C8 H8 110.1 . . ?
C19 C8 H8 110.1 . . ?
C19 C8 C9 102.2(2) . . ?
C8 C9 H9 106.5 . . ?
C10 C9 C8 120.0(3) . . ?
C10 C9 H9 106.5 . . ?
C10 C9 C20 112.3(3) . . ?
C20 C9 C8 104.3(3) . . ?
C20 C9 H9 106.5 . . ?
C9 C10 H10A 109.4 . . ?
C9 C10 H10B 109.4 . . ?
H10A C10 H10B 108.0 . . ?
C11 C10 C9 111.3(3) . . ?
C11 C10 H10A 109.4 . . ?
C11 C10 H10B 109.4 . . ?
O3 C11 C10 120.3(3) . . ?
O3 C11 C12 119.5(3) . . ?
C10 C11 C12 120.0(3) . . ?
C11 C12 C13 112.5(3) . . ?
C11 C12 C21 115.5(3) . . ?
C11 C12 C27 103.8(2) . . ?
C13 C12 C27 110.2(3) . . ?
C21 C12 C13 104.4(3) . . ?
C21 C12 C27 110.6(3) . . ?
C12 C13 H13 108.3 . . ?
C12 C13 C14 106.0(3) . . ?
C14 C13 H13 108.4 . . ?
C23 C13 C12 112.9(3) . . ?
C23 C13 H13 108.3 . . ?
C23 C13 C14 112.7(3) . . ?
N2 C14 C13 102.9(3) . . ?
N2 C14 H14 110.1 . . ?
N2 C14 C15 111.0(3) . . ?
C13 C14 H14 110.1 . . ?
C15 C14 C13 112.3(3) . . ?
C15 C14 H14 110.1 . . ?
C14 C15 H15A 108.4 . . ?
C14 C15 H15B 108.4 . . ?
C14 C15 C16 115.4(3) . . ?
H15A C15 H15B 107.5 . . ?
C16 C15 H15A 108.4 . . ?
C16 C15 H15B 108.4 . . ?
C15 C16 H16 107.9 . . ?
C17 C16 C15 110.2(3) . . ?
C17 C16 H16 107.9 . . ?
C17 C16 C22 110.9(3) . . ?
C22 C16 C15 111.9(3) . . ?
C22 C16 H16 107.9 . . ?
C16 C17 H17A 109.5 . . ?
C16 C17 H17B 109.5 . . ?
C16 C17 H17C 109.5 . . ?
H17A C17 H17B 109.5 . . ?
H17A C17 H17C 109.5 . . ?
H17B C17 H17C 109.5 . . ?
C2 C18 H18A 109.5 . . ?
C2 C18 H18B 109.5 . . ?
C2 C18 H18C 109.5 . . ?
H18A C18 H18B 109.5 . . ?
H18A C18 H18C 109.5 . . ?
H18B C18 H18C 109.5 . . ?
O2 C19 C8 106.2(2) . . ?
O2 C19 H19 109.1 . . ?
O2 C19 C35 108.1(3) . . ?
C8 C19 H19 109.1 . . ?
C35 C19 C8 115.0(3) . . ?
C35 C19 H19 109.1 . . ?
O2 C20 C9 104.9(3) . . ?
O2 C20 H20 108.9 . . ?
O2 C20 C32 110.1(3) . . ?
C9 C20 H20 108.9 . . ?
C32 C20 C9 114.9(3) . . ?
C32 C20 H20 108.9 . . ?
O4 C21 N2 125.0(3) . . ?
O4 C21 C12 126.3(3) . . ?
N2 C21 C12 108.7(3) . . ?
C16 C22 H22A 109.5 . . ?
C16 C22 H22B 109.5 . . ?
C16 C22 H22C 109.5 . . ?
H22A C22 H22B 109.5 . . ?
H22A C22 H22C 109.5 . . ?
H22B C22 H22C 109.5 . . ?
C13 C23 H23 106.4 . . ?
C24 C23 C13 111.3(3) . . ?
C24 C23 H23 106.4 . . ?
C25 C23 C13 109.9(3) . . ?
C25 C23 H23 106.4 . . ?
C25 C23 C24 115.8(3) . . ?
C23 C24 H24A 109.5 . . ?
C23 C24 H24B 109.5 . . ?
C23 C24 H24C 109.5 . . ?
H24A C24 H24B 109.5 . . ?
H24A C24 H24C 109.5 . . ?
H24B C24 H24C 109.5 . . ?
C26 C25 C23 115.2(3) . . ?
C26 C25 C34 123.2(3) . . ?
C34 C25 C23 121.7(3) . . ?
C25 C26 H26 120.6 . . ?
C25 C26 C27 118.8(3) . . ?
C27 C26 H26 120.6 . . ?
C12 C27 H27 106.4 . . ?
C26 C27 C12 107.2(3) . . ?
C26 C27 H27 106.4 . . ?
C28 C27 C12 115.0(3) . . ?
C28 C27 C26 114.8(3) . . ?
C28 C27 H27 106.4 . . ?
C27 C28 H28 117.6 . . ?
C29 C28 C27 124.8(3) . . ?
C29 C28 H28 117.6 . . ?
C28 C29 C30 121.9(3) . . ?
C28 C29 C33 124.8(3) . . ?
C33 C29 C30 113.3(3) . . ?
C29 C30 H30A 109.0 . . ?
C29 C30 H30B 109.0 . . ?
C29 C30 C31 113.1(3) . . ?
H30A C30 H30B 107.8 . . ?
C31 C30 H30A 109.0 . . ?
C31 C30 H30B 109.0 . . ?
C30 C31 H31A 109.1 . . ?
C30 C31 H31B 109.1 . . ?
C30 C31 C32 112.5(3) . . ?
H31A C31 H31B 107.8 . . ?
C32 C31 H31A 109.1 . . ?
C32 C31 H31B 109.1 . . ?
O5 C32 C20 109.7(3) . . ?
O5 C32 C31 111.9(3) . . ?
O5 C32 H32 106.0 . . ?
C20 C32 C31 116.6(3) . . ?
C20 C32 H32 106.0 . . ?
C31 C32 H32 106.0 . . ?
C29 C33 H33A 109.5 . . ?
C29 C33 H33B 109.5 . . ?
C29 C33 H33C 109.5 . . ?
H33A C33 H33B 109.5 . . ?
H33A C33 H33C 109.5 . . ?
H33B C33 H33C 109.5 . . ?
C25 C34 H34A 109.5 . . ?
C25 C34 H34B 109.5 . . ?
C25 C34 H34C 109.5 . . ?
H34A C34 H34B 109.5 . . ?
H34A C34 H34C 109.5 . . ?
H34B C34 H34C 109.5 . . ?
O6 C35 C19 110.9(3) . . ?
O6 C35 H35 108.4 . . ?
O6 C35 C36 107.3(3) . . ?
C19 C35 H35 108.4 . . ?
C36 C35 C19 113.4(3) . . ?
C36 C35 H35 108.4 . . ?
O7 C36 C35 113.0(3) . . ?
O7 C36 H36 106.2 . . ?
O7 C36 C37 109.2(3) . . ?
C35 C36 H36 106.2 . . ?
C37 C36 C35 115.4(3) . . ?
C37 C36 H36 106.2 . . ?
C36 C37 H37A 108.3 . . ?
C36 C37 H37B 108.3 . . ?
C36 C37 C38 116.1(3) . . ?
H37A C37 H37B 107.4 . . ?
C38 C37 H37A 108.3 . . ?
C38 C37 H37B 108.3 . . ?
C37 C38 H38A 109.2 . . ?
C37 C38 H38B 109.2 . . ?
H38A C38 H38B 107.9 . . ?
C39 C38 C37 112.0(3) . . ?
C39 C38 H38A 109.2 . . ?
C39 C38 H38B 109.2 . . ?
C38 C39 C47 114.8(3) . . ?
C40 C39 C38 121.8(4) . . ?
C40 C39 C47 123.4(4) . . ?
C39 C40 H40 117.1 . . ?
C39 C40 C41 125.7(3) . . ?
C41 C40 H40 117.1 . . ?
C6 C41 H41 106.1 . . ?
C40 C41 C6 112.6(3) . . ?
C40 C41 H41 106.1 . . ?
C40 C41 C42 115.5(3) . . ?
C42 C41 C6 109.8(3) . . ?
C42 C41 H41 106.1 . . ?
C41 C42 H42 120.3 . . ?
C43 C42 C41 119.4(3) . . ?
C43 C42 H42 120.3 . . ?
C42 C43 C44 122.4(3) . . ?
C42 C43 C45 116.4(3) . . ?
C44 C43 C45 121.2(3) . . ?
C43 C44 H44A 109.5 . . ?
C43 C44 H44B 109.5 . . ?
C43 C44 H44C 109.5 . . ?
H44A C44 H44B 109.5 . . ?
H44A C44 H44C 109.5 . . ?
H44B C44 H44C 109.5 . . ?
C5 C45 H45 107.7 . . ?
C43 C45 C5 107.5(3) . . ?
C43 C45 H45 107.7 . . ?
C43 C45 C46 115.4(3) . . ?
C46 C45 C5 110.6(3) . . ?
C46 C45 H45 107.7 . . ?
C45 C46 H46A 109.5 . . ?
C45 C46 H46B 109.5 . . ?
C45 C46 H46C 109.5 . . ?
H46A C46 H46B 109.5 . . ?
H46A C46 H46C 109.5 . . ?
H46B C46 H46C 109.5 . . ?
C39 C47 H47A 109.5 . . ?
C39 C47 H47B 109.5 . . ?
C39 C47 H47C 109.5 . . ?
H47A C47 H47B 109.5 . . ?
H47A C47 H47C 109.5 . . ?
H47B C47 H47C 109.5 . . ?
H48A C48 H48B 109.5 . . ?
H48A C48 H48C 109.5 . . ?
H48B C48 H48C 109.5 . . ?
C49 C48 H48A 109.5 . . ?
C49 C48 H48B 109.5 . . ?
C49 C48 H48C 109.5 . . ?
C48 C49 H49 108.4 . . ?
C48 C49 C50 110.0(3) . . ?
C50 C49 H49 108.4 . . ?
C80 C49 C48 109.7(3) . . ?
C80 C49 H49 108.4 . . ?
C80 C49 C50 111.9(3) . . ?
C49 C50 H50A 108.5 . . ?
C49 C50 H50B 108.5 . . ?
H50A C50 H50B 107.5 . . ?
C51 C50 C49 115.3(3) . . ?
C51 C50 H50A 108.5 . . ?
C51 C50 H50B 108.5 . . ?
C50 C51 H51 109.8 . . ?
C50 C51 C52 112.7(3) . . ?
C52 C51 H51 109.8 . . ?
N3 C51 C50 111.5(3) . . ?
N3 C51 H51 109.8 . . ?
N3 C51 C52 103.2(2) . . ?
C51 C52 H52 108.6 . . ?
C53 C52 C51 105.8(3) . . ?
C53 C52 H52 108.6 . . ?
C73 C52 C51 111.7(3) . . ?
C73 C52 H52 108.6 . . ?
C73 C52 C53 113.3(3) . . ?
C52 C53 C72 110.4(3) . . ?
C54 C53 C52 113.6(3) . . ?
C54 C53 C72 103.4(2) . . ?
C54 C53 C79 115.5(3) . . ?
C79 C53 C52 104.6(3) . . ?
C79 C53 C72 109.4(2) . . ?
O12 C54 C53 118.6(3) . . ?
O12 C54 C55 120.9(3) . . ?
C55 C54 C53 120.3(3) . . ?
C54 C55 H55A 109.4 . . ?
C54 C55 H55B 109.4 . . ?
C54 C55 C56 111.4(3) . . ?
H55A C55 H55B 108.0 . . ?
C56 C55 H55A 109.4 . . ?
C56 C55 H55B 109.4 . . ?
C55 C56 H56 106.7 . . ?
C55 C56 C57 120.3(3) . . ?
C57 C56 H56 106.7 . . ?
C66 C56 C55 112.5(3) . . ?
C66 C56 H56 106.7 . . ?
C66 C56 C57 103.3(3) . . ?
C56 C57 H57 110.7 . . ?
C56 C57 C82 102.0(3) . . ?
C58 C57 C56 114.5(3) . . ?
C58 C57 H57 110.7 . . ?
C58 C57 C82 107.9(3) . . ?
C82 C57 H57 110.7 . . ?
O10 C58 C57 120.0(3) . . ?
O10 C58 C59 117.5(3) . . ?
C57 C58 C59 122.4(3) . . ?
C58 C59 C60 110.0(3) . . ?
C58 C59 C89 105.3(3) . . ?
C60 C59 C89 110.7(3) . . ?
C65 C59 C58 115.5(3) . . ?
C65 C59 C60 104.4(3) . . ?
C65 C59 C89 111.0(3) . . ?
C59 C60 H60 108.6 . . ?
C59 C60 C61 106.0(3) . . ?
C61 C60 H60 108.6 . . ?
C92 C60 C59 112.9(3) . . ?
C92 C60 H60 108.6 . . ?
C92 C60 C61 112.0(3) . . ?
C78 C61 C60 113.3(3) . . ?
C78 C61 H61 109.3 . . ?
C60 C61 H61 109.3 . . ?
N4 C61 C78 112.0(3) . . ?
N4 C61 C60 103.6(3) . . ?
N4 C61 H61 109.3 . . ?
C78 C62 H62 108.1 . . ?
C63 C62 C78 112.0(3) . . ?
C63 C62 H62 108.1 . . ?
C97 C62 C78 109.2(3) . . ?
C97 C62 H62 108.1 . . ?
C97 C62 C63 111.1(3) . . ?
C62 C63 H63A 109.5 . . ?
C62 C63 H63B 109.5 . . ?
C62 C63 H63C 109.5 . . ?
H63A C63 H63B 109.5 . . ?
H63A C63 H63C 109.5 . . ?
H63B C63 H63C 109.5 . . ?
C61 N4 H4A 121.9 . . ?
C65 N4 C61 116.2(3) . . ?
C65 N4 H4A 121.9 . . ?
O9 C65 C59 125.8(3) . . ?
O9 C65 N4 124.6(3) . . ?
N4 C65 C59 109.5(3) . . ?
O14 C66 C56 103.5(3) . . ?
O14 C66 H66 109.1 . . ?
O14 C66 C67 109.3(3) . . ?
C56 C66 H66 109.1 . . ?
C67 C66 C56 116.3(3) . . ?
C67 C66 H66 109.1 . . ?
O11 C67 C66 109.2(3) . . ?
O11 C67 H67 106.7 . . ?
O11 C67 C68 111.5(3) . . ?
C66 C67 H67 106.7 . . ?
C66 C67 C68 115.4(3) . . ?
C68 C67 H67 106.7 . . ?
C67 C68 H68A 108.5 . . ?
C67 C68 H68B 108.5 . . ?
C67 C68 C69 115.3(3) . . ?
H68A C68 H68B 107.5 . . ?
C69 C68 H68A 108.5 . . ?
C69 C68 H68B 108.5 . . ?
C68 C69 H69A 108.5 . . ?
C68 C69 H69B 108.5 . . ?
H69A C69 H69B 107.5 . . ?
C70 C69 C68 115.3(3) . . ?
C70 C69 H69A 108.5 . . ?
C70 C69 H69B 108.5 . . ?
C71 C70 C69 120.3(3) . . ?
C71 C70 C81 125.3(3) . . ?
C81 C70 C69 114.4(3) . . ?
C70 C71 H71 116.6 . . ?
C70 C71 C72 126.7(3) . . ?
C72 C71 H71 116.6 . . ?
C53 C72 H72 107.2 . . ?
C71 C72 C53 113.6(3) . . ?
C71 C72 H72 107.2 . . ?
C71 C72 C77 114.1(3) . . ?
C77 C72 C53 107.1(3) . . ?
C77 C72 H72 107.2 . . ?
C52 C73 H73 106.7 . . ?
C74 C73 C52 112.7(3) . . ?
C74 C73 H73 106.7 . . ?
C75 C73 C52 108.5(3) . . ?
C75 C73 H73 106.7 . . ?
C75 C73 C74 115.0(3) . . ?
C73 C74 H74A 109.5 . . ?
C73 C74 H74B 109.5 . . ?
C73 C74 H74C 109.5 . . ?
H74A C74 H74B 109.5 . . ?
H74A C74 H74C 109.5 . . ?
H74B C74 H74C 109.5 . . ?
C76 C75 C73 120.5(3) . . ?
C77 C75 C73 116.4(3) . . ?
C77 C75 C76 123.0(3) . . ?
C75 C76 H76A 109.5 . . ?
C75 C76 H76B 109.5 . . ?
C75 C76 H76C 109.5 . . ?
H76A C76 H76B 109.5 . . ?
H76A C76 H76C 109.5 . . ?
H76B C76 H76C 109.5 . . ?
C72 C77 H77 120.7 . . ?
C75 C77 C72 118.6(3) . . ?
C75 C77 H77 120.7 . . ?
C51 N3 H3 121.8 . . ?
C79 N3 C51 116.3(3) . . ?
C79 N3 H3 121.8 . . ?
O13 C79 C53 126.5(3) . . ?
O13 C79 N3 124.8(3) . . ?
N3 C79 C53 108.7(3) . . ?
C49 C80 H80A 109.5 . . ?
C49 C80 H80B 109.5 . . ?
C49 C80 H80C 109.5 . . ?
H80A C80 H80B 109.5 . . ?
H80A C80 H80C 109.5 . . ?
H80B C80 H80C 109.5 . . ?
C70 C81 H81A 109.5 . . ?
C70 C81 H81B 109.5 . . ?
C70 C81 H81C 109.5 . . ?
H81A C81 H81B 109.5 . . ?
H81A C81 H81C 109.5 . . ?
H81B C81 H81C 109.5 . . ?
O14 C82 C57 106.8(3) . . ?
O14 C82 H82 108.7 . . ?
O14 C82 C83 109.6(3) . . ?
C57 C82 H82 108.7 . . ?
C83 C82 C57 114.3(3) . . ?
C83 C82 H82 108.7 . . ?
C82 C83 H83 107.4 . . ?
C82 C83 C84 113.8(3) . . ?
C84 C83 H83 107.4 . . ?
O16 C83 C82 110.9(3) . . ?
O16 C83 H83 107.4 . . ?
O16 C83 C84 109.7(3) . . ?
O15 C84 C83 110.5(3) . . ?
O15 C84 H84 106.1 . . ?
O15 C84 C85 111.4(4) . . ?
C83 C84 H84 106.1 . . ?
C85 C84 C83 116.0(3) . . ?
C85 C84 H84 106.1 . . ?
C84 C85 H85A 108.6 . . ?
C84 C85 H85B 108.6 . . ?
C84 C85 C86 114.7(3) . . ?
H85A C85 H85B 107.6 . . ?
C86 C85 H85A 108.6 . . ?
C86 C85 H85B 108.6 . . ?
C85 C86 H86A 108.4 . . ?
C85 C86 H86B 108.4 . . ?
H86A C86 H86B 107.5 . . ?
C87 C86 C85 115.4(3) . . ?
C87 C86 H86A 108.4 . . ?
C87 C86 H86B 108.4 . . ?
C88 C87 C86 120.7(4) . . ?
C88 C87 C95 124.5(4) . . ?
C95 C87 C86 114.8(3) . . ?
C87 C88 H88 116.9 . . ?
C87 C88 C89 126.2(3) . . ?
C89 C88 H88 116.9 . . ?
C59 C89 H89 106.5 . . ?
C88 C89 C59 113.0(3) . . ?
C88 C89 H89 106.5 . . ?
C90 C89 C59 108.6(3) . . ?
C90 C89 C88 115.1(3) . . ?
C90 C89 H89 106.5 . . ?
C89 C90 H90 120.5 . . ?
C91 C90 C89 119.1(3) . . ?
C91 C90 H90 120.5 . . ?
C90 C91 C92 115.6(3) . . ?
C90 C91 C94 123.6(4) . . ?
C94 C91 C92 120.8(3) . . ?
C60 C92 H92 107.1 . . ?
C91 C92 C60 109.0(3) . . ?
C91 C92 H92 107.1 . . ?
C91 C92 C93 115.1(3) . . ?
C93 C92 C60 111.2(3) . . ?
C93 C92 H92 107.1 . . ?
C92 C93 H93A 109.5 . . ?
C92 C93 H93B 109.5 . . ?
C92 C93 H93C 109.5 . . ?
H93A C93 H93B 109.5 . . ?
H93A C93 H93C 109.5 . . ?
H93B C93 H93C 109.5 . . ?
C91 C94 H94A 109.5 . . ?
C91 C94 H94B 109.5 . . ?
C91 C94 H94C 109.5 . . ?
H94A C94 H94B 109.5 . . ?
H94A C94 H94C 109.5 . . ?
H94B C94 H94C 109.5 . . ?
C87 C95 H95A 109.5 . . ?
C87 C95 H95B 109.5 . . ?
C87 C95 H95C 109.5 . . ?
H95A C95 H95B 109.5 . . ?
H95A C95 H95C 109.5 . . ?
H95B C95 H95C 109.5 . . ?
C83 O16 H16A 109.5 . . ?
C62 C97 H97A 109.5 . . ?
C62 C97 H97B 109.5 . . ?
C62 C97 H97C 109.5 . . ?
H97A C97 H97B 109.5 . . ?
H97A C97 H97C 109.5 . . ?
H97B C97 H97C 109.5 . . ?
C1S O1S H1S 109.5 . . ?
O1S C1S H1SA 109.5 . . ?
O1S C1S H1SB 109.5 . . ?
O1S C1S H1SC 109.5 . . ?
H1SA C1S H1SB 109.5 . . ?
H1SA C1S H1SC 109.5 . . ?
H1SB C1S H1SC 109.5 . . ?
C2S O2S H2S 109.5 . . ?
H4SA O4S H4SB 100(4) . . ?
C3S O3S H3S 109.5 . . ?
O2S C2S H2SA 109.5 . . ?
O2S C2S H2SB 109.5 . . ?
O2S C2S H2SC 109.5 . . ?
H2SA C2S H2SB 109.5 . . ?
H2SA C2S H2SC 109.5 . . ?
H2SB C2S H2SC 109.5 . . ?
O3S C3S H3SA 109.5 . . ?
O3S C3S H3SB 109.5 . . ?
O3S C3S H3SC 109.5 . . ?
H3SA C3S H3SB 109.5 . . ?
H3SA C3S H3SC 109.5 . . ?
H3SB C3S H3SC 109.5 . . ?

loop_
_geom_bond_atom_site_label_1
_geom_bond_atom_site_label_2
_geom_bond_distance
_geom_bond_site_symmetry_2
_geom_bond_publ_flag
N1 H1 0.8800 . ?
N1 C64 1.328(4) . ?
N1 C4 1.454(4) . ?
O2 C19 1.437(4) . ?
O2 C20 1.427(4) . ?
O3 C11 1.216(4) . ?
O4 C21 1.235(4) . ?
O5 H5 0.8400 . ?
O5 C32 1.431(4) . ?
O6 H6 0.8400 . ?
O6 C35 1.427(5) . ?
O7 H7 0.8400 . ?
O7 C36 1.433(5) . ?
O8 C7 1.211(4) . ?
O9 C65 1.239(4) . ?
O10 C58 1.207(4) . ?
O11 H11 0.8400 . ?
O11 C67 1.436(4) . ?
O12 C54 1.219(4) . ?
O13 C79 1.230(4) . ?
O14 C66 1.431(4) . ?
O14 C82 1.423(4) . ?
O15 H15 0.8400 . ?
O15 C84 1.430(5) . ?
C64 O1 1.235(4) . ?
C64 C6 1.531(4) . ?
N2 H2 0.8800 . ?
N2 C14 1.462(4) . ?
N2 C21 1.326(4) . ?
C78 H78A 0.9900 . ?
C78 H78B 0.9900 . ?
C78 C61 1.527(5) . ?
C78 C62 1.528(5) . ?
C1 H1A 0.9800 . ?
C1 H1B 0.9800 . ?
C1 H1C 0.9800 . ?
C1 C2 1.518(5) . ?
C2 H2A 1.0000 . ?
C2 C3 1.542(5) . ?
C2 C18 1.528(6) . ?
C3 H3A 0.9900 . ?
C3 H3B 0.9900 . ?
C3 C4 1.528(4) . ?
C4 H4 1.0000 . ?
C4 C5 1.545(4) . ?
C5 H5A 1.0000 . ?
C5 C6 1.564(4) . ?
C5 C45 1.555(4) . ?
C6 C7 1.544(4) . ?
C6 C41 1.591(4) . ?
C7 C8 1.520(4) . ?
C8 H8 1.0000 . ?
C8 C9 1.568(4) . ?
C8 C19 1.567(4) . ?
C9 H9 1.0000 . ?
C9 C10 1.519(4) . ?
C9 C20 1.527(4) . ?
C10 H10A 0.9900 . ?
C10 H10B 0.9900 . ?
C10 C11 1.505(5) . ?
C11 C12 1.533(4) . ?
C12 C13 1.550(4) . ?
C12 C21 1.536(5) . ?
C12 C27 1.601(4) . ?
C13 H13 1.0000 . ?
C13 C14 1.553(5) . ?
C13 C23 1.545(5) . ?
C14 H14 1.0000 . ?
C14 C15 1.532(5) . ?
C15 H15A 0.9900 . ?
C15 H15B 0.9900 . ?
C15 C16 1.543(5) . ?
C16 H16 1.0000 . ?
C16 C17 1.522(5) . ?
C16 C22 1.531(6) . ?
C17 H17A 0.9800 . ?
C17 H17B 0.9800 . ?
C17 H17C 0.9800 . ?
C18 H18A 0.9800 . ?
C18 H18B 0.9800 . ?
C18 H18C 0.9800 . ?
C19 H19 1.0000 . ?
C19 C35 1.531(5) . ?
C20 H20 1.0000 . ?
C20 C32 1.525(5) . ?
C22 H22A 0.9800 . ?
C22 H22B 0.9800 . ?
C22 H22C 0.9800 . ?
C23 H23 1.0000 . ?
C23 C24 1.533(5) . ?
C23 C25 1.521(5) . ?
C24 H24A 0.9800 . ?
C24 H24B 0.9800 . ?
C24 H24C 0.9800 . ?
C25 C26 1.331(5) . ?
C25 C34 1.502(5) . ?
C26 H26 0.9500 . ?
C26 C27 1.511(5) . ?
C27 H27 1.0000 . ?
C27 C28 1.501(5) . ?
C28 H28 0.9500 . ?
C28 C29 1.331(5) . ?
C29 C30 1.514(5) . ?
C29 C33 1.514(6) . ?
C30 H30A 0.9900 . ?
C30 H30B 0.9900 . ?
C30 C31 1.541(5) . ?
C31 H31A 0.9900 . ?
C31 H31B 0.9900 . ?
C31 C32 1.545(5) . ?
C32 H32 1.0000 . ?
C33 H33A 0.9800 . ?
C33 H33B 0.9800 . ?
C33 H33C 0.9800 . ?
C34 H34A 0.9800 . ?
C34 H34B 0.9800 . ?
C34 H34C 0.9800 . ?
C35 H35 1.0000 . ?
C35 C36 1.526(5) . ?
C36 H36 1.0000 . ?
C36 C37 1.523(6) . ?
C37 H37A 0.9900 . ?
C37 H37B 0.9900 . ?
C37 C38 1.556(6) . ?
C38 H38A 0.9900 . ?
C38 H38B 0.9900 . ?
C38 C39 1.508(5) . ?
C39 C40 1.323(5) . ?
C39 C47 1.515(6) . ?
C40 H40 0.9500 . ?
C40 C41 1.499(5) . ?
C41 H41 1.0000 . ?
C41 C42 1.502(5) . ?
C42 H42 0.9500 . ?
C42 C43 1.331(5) . ?
C43 C44 1.502(5) . ?
C43 C45 1.523(5) . ?
C44 H44A 0.9800 . ?
C44 H44B 0.9800 . ?
C44 H44C 0.9800 . ?
C45 H45 1.0000 . ?
C45 C46 1.526(5) . ?
C46 H46A 0.9800 . ?
C46 H46B 0.9800 . ?
C46 H46C 0.9800 . ?
C47 H47A 0.9800 . ?
C47 H47B 0.9800 . ?
C47 H47C 0.9800 . ?
C48 H48A 0.9800 . ?
C48 H48B 0.9800 . ?
C48 H48C 0.9800 . ?
C48 C49 1.523(5) . ?
C49 H49 1.0000 . ?
C49 C50 1.534(5) . ?
C49 C80 1.515(6) . ?
C50 H50A 0.9900 . ?
C50 H50B 0.9900 . ?
C50 C51 1.530(5) . ?
C51 H51 1.0000 . ?
C51 C52 1.561(5) . ?
C51 N3 1.456(4) . ?
C52 H52 1.0000 . ?
C52 C53 1.556(4) . ?
C52 C73 1.549(4) . ?
C53 C54 1.529(4) . ?
C53 C72 1.604(4) . ?
C53 C79 1.533(5) . ?
C54 C55 1.507(5) . ?
C55 H55A 0.9900 . ?
C55 H55B 0.9900 . ?
C55 C56 1.531(5) . ?
C56 H56 1.0000 . ?
C56 C57 1.559(4) . ?
C56 C66 1.525(5) . ?
C57 H57 1.0000 . ?
C57 C58 1.520(4) . ?
C57 C82 1.566(4) . ?
C58 C59 1.545(4) . ?
C59 C60 1.554(4) . ?
C59 C65 1.519(5) . ?
C59 C89 1.591(5) . ?
C60 H60 1.0000 . ?
C60 C61 1.555(4) . ?
C60 C92 1.544(5) . ?
C61 H61 1.0000 . ?
C61 N4 1.452(4) . ?
C62 H62 1.0000 . ?
C62 C63 1.526(5) . ?
C62 C97 1.521(5) . ?
C63 H63A 0.9800 . ?
C63 H63B 0.9800 . ?
C63 H63C 0.9800 . ?
N4 H4A 0.8800 . ?
N4 C65 1.328(5) . ?
C66 H66 1.0000 . ?
C66 C67 1.524(4) . ?
C67 H67 1.0000 . ?
C67 C68 1.535(5) . ?
C68 H68A 0.9900 . ?
C68 H68B 0.9900 . ?
C68 C69 1.546(5) . ?
C69 H69A 0.9900 . ?
C69 H69B 0.9900 . ?
C69 C70 1.510(5) . ?
C70 C71 1.332(5) . ?
C70 C81 1.503(5) . ?
C71 H71 0.9500 . ?
C71 C72 1.501(5) . ?
C72 H72 1.0000 . ?
C72 C77 1.502(4) . ?
C73 H73 1.0000 . ?
C73 C74 1.527(5) . ?
C73 C75 1.518(4) . ?
C74 H74A 0.9800 . ?
C74 H74B 0.9800 . ?
C74 H74C 0.9800 . ?
C75 C76 1.498(5) . ?
C75 C77 1.335(5) . ?
C76 H76A 0.9800 . ?
C76 H76B 0.9800 . ?
C76 H76C 0.9800 . ?
C77 H77 0.9500 . ?
N3 H3 0.8800 . ?
N3 C79 1.340(4) . ?
C80 H80A 0.9800 . ?
C80 H80B 0.9800 . ?
C80 H80C 0.9800 . ?
C81 H81A 0.9800 . ?
C81 H81B 0.9800 . ?
C81 H81C 0.9800 . ?
C82 H82 1.0000 . ?
C82 C83 1.528(5) . ?
C83 H83 1.0000 . ?
C83 C84 1.529(5) . ?
C83 O16 1.431(5) . ?
C84 H84 1.0000 . ?
C84 C85 1.527(6) . ?
C85 H85A 0.9900 . ?
C85 H85B 0.9900 . ?
C85 C86 1.555(5) . ?
C86 H86A 0.9900 . ?
C86 H86B 0.9900 . ?
C86 C87 1.515(6) . ?
C87 C88 1.337(5) . ?
C87 C95 1.501(6) . ?
C88 H88 0.9500 . ?
C88 C89 1.509(5) . ?
C89 H89 1.0000 . ?
C89 C90 1.502(5) . ?
C90 H90 0.9500 . ?
C90 C91 1.331(5) . ?
C91 C92 1.521(5) . ?
C91 C94 1.501(5) . ?
C92 H92 1.0000 . ?
C92 C93 1.530(5) . ?
C93 H93A 0.9800 . ?
C93 H93B 0.9800 . ?
C93 H93C 0.9800 . ?
C94 H94A 0.9800 . ?
C94 H94B 0.9800 . ?
C94 H94C 0.9800 . ?
C95 H95A 0.9800 . ?
C95 H95B 0.9800 . ?
C95 H95C 0.9800 . ?
O16 H16A 0.8400 . ?
C97 H97A 0.9800 . ?
C97 H97B 0.9800 . ?
C97 H97C 0.9800 . ?
O1S H1S 0.8400 . ?
O1S C1S 1.432(5) . ?
C1S H1SA 0.9800 . ?
C1S H1SB 0.9800 . ?
C1S H1SC 0.9800 . ?
O2S H2S 0.8400 . ?
O2S C2S 1.399(7) . ?
O4S H4SA 0.852(14) . ?
O4S H4SB 0.856(14) . ?
O3S H3S 0.8400 . ?
O3S C3S 1.379(8) . ?
C2S H2SA 0.9800 . ?
C2S H2SB 0.9800 . ?
C2S H2SC 0.9800 . ?
C3S H3SA 0.9800 . ?
C3S H3SB 0.9800 . ?
C3S H3SC 0.9800 . ?

loop_
_geom_hbond_atom_site_label_D
_geom_hbond_atom_site_label_H
_geom_hbond_atom_site_label_A
_geom_hbond_distance_DH
_geom_hbond_distance_HA
_geom_hbond_distance_DA
_geom_hbond_angle_DHA
_geom_hbond_site_symmetry_A
_geom_hbond_publ_flag
N1 H1 O9 0.88 2.04 2.911(4) 172.3 . yes
O5 H5 O11 0.84 2.02 2.853(4) 174.0 2_655 yes
O6 H6 O3S 0.84 1.97 2.746(7) 152.2 . yes
O7 H7 O2 0.84 2.12 2.833(4) 142.6 . yes
O11 H11 O1S 0.84 1.95 2.781(4) 172.5 2_645 yes
O15 H15 O14 0.84 2.25 2.882(4) 132.5 . yes
O15 H15 O1S 0.84 2.37 3.041(4) 137.5 2_645 yes
N2 H2 O13 0.88 2.01 2.882(4) 171.5 1_656 yes
C78 H78B O12 0.99 2.31 3.275(4) 166.2 . yes
C3 H3B O3 0.99 2.59 3.373(4) 135.8 . yes
C5 H5A O3 1.00 2.66 3.323(4) 124.0 . yes
C8 H8 O1 1.00 2.36 3.051(4) 125.7 . yes
C10 H10A O4 0.99 2.33 3.007(4) 125.1 . yes
C10 H10B O8 0.99 2.24 2.936(4) 126.0 . yes
C35 H35 O1 1.00 2.56 3.325(4) 133.0 . yes
C55 H55A O13 0.99 2.27 3.001(4) 129.4 . yes
C55 H55B O10 0.99 2.28 2.987(4) 127.0 . yes
C57 H57 O9 1.00 2.51 3.145(4) 120.8 . yes
N4 H4A O1 0.88 2.00 2.875(4) 171.1 . yes
N3 H3 O4 0.88 2.07 2.936(4) 166.6 1_454 yes
C83 H83 O9 1.00 2.46 3.259(5) 136.8 . yes
O16 H16A O15 0.84 2.32 2.767(5) 113.4 . yes
O1S H1S O6 0.84 1.95 2.763(4) 162.8 . yes
C1S H1SA O7 0.98 2.58 3.252(5) 126.1 . yes
O2S H2S O5 0.84 1.97 2.764(5) 158.2 . yes
O4S H4SA O16 0.852(14) 2.63(4) 3.055(6) 113(3) . yes
O3S H3S O4S 0.84 2.11 2.809(8) 140.2 . yes
C3S H3SA O12 0.98 2.43 3.286(12) 146.2 . yes

loop_
_geom_torsion_atom_site_label_1
_geom_torsion_atom_site_label_2
_geom_torsion_atom_site_label_3
_geom_torsion_atom_site_label_4
_geom_torsion
_geom_torsion_site_symmetry_1
_geom_torsion_site_symmetry_2
_geom_torsion_site_symmetry_3
_geom_torsion_site_symmetry_4
_geom_torsion_publ_flag
N1 C64 C6 C5 2.5(3) . . . . ?
N1 C64 C6 C7 124.7(3) . . . . ?
N1 C64 C6 C41 -116.3(3) . . . . ?
N1 C4 C5 C6 11.0(3) . . . . ?
N1 C4 C5 C45 134.1(3) . . . . ?
O2 C19 C35 O6 48.5(4) . . . . ?
O2 C19 C35 C36 -72.3(4) . . . . ?
O2 C20 C32 O5 67.6(3) . . . . ?
O2 C20 C32 C31 -60.9(4) . . . . ?
O3 C11 C12 C13 -32.9(4) . . . . ?
O3 C11 C12 C21 -152.6(3) . . . . ?
O3 C11 C12 C27 86.3(3) . . . . ?
O6 C35 C36 O7 -61.8(4) . . . . ?
O6 C35 C36 C37 171.5(3) . . . . ?
O7 C36 C37 C38 176.3(3) . . . . ?
O8 C7 C8 C9 46.1(4) . . . . ?
O8 C7 C8 C19 -68.1(4) . . . . ?
O10 C58 C59 C60 -58.9(4) . . . . ?
O10 C58 C59 C65 -176.7(3) . . . . ?
O10 C58 C59 C89 60.4(4) . . . . ?
O11 C67 C68 C69 119.7(3) . . . . ?
O12 C54 C55 C56 -36.3(4) . . . . ?
O14 C66 C67 O11 72.8(3) . . . . ?
O14 C66 C67 C68 -53.7(4) . . . . ?
O14 C82 C83 C84 -66.0(4) . . . . ?
O14 C82 C83 O16 58.3(4) . . . . ?
O15 C84 C85 C86 177.0(3) . . . . ?
C64 N1 C4 C3 -137.0(3) . . . . ?
C64 N1 C4 C5 -10.4(4) . . . . ?
C64 C6 C7 O8 -176.5(3) . . . . ?
C64 C6 C7 C8 5.9(4) . . . . ?
C64 C6 C41 C40 -56.6(4) . . . . ?
C64 C6 C41 C42 73.6(3) . . . . ?
O1 C64 C6 C5 -177.5(3) . . . . ?
O1 C64 C6 C7 -55.3(4) . . . . ?
O1 C64 C6 C41 63.7(4) . . . . ?
N2 C14 C15 C16 -61.5(4) . . . . ?
C78 C61 N4 C65 -128.4(3) . . . . ?
C1 C2 C3 C4 165.9(3) . . . . ?
C2 C3 C4 N1 -75.1(3) . . . . ?
C2 C3 C4 C5 165.9(3) . . . . ?
C3 C4 C5 C6 133.9(3) . . . . ?
C3 C4 C5 C45 -103.0(3) . . . . ?
C4 N1 C64 O1 -174.8(3) . . . . ?
C4 N1 C64 C6 5.1(4) . . . . ?
C4 C5 C6 C64 -8.4(3) . . . . ?
C4 C5 C6 C7 -132.7(3) . . . . ?
C4 C5 C6 C41 111.3(3) . . . . ?
C4 C5 C45 C43 -64.0(3) . . . . ?
C4 C5 C45 C46 62.8(3) . . . . ?
C5 C6 C7 O8 -58.7(4) . . . . ?
C5 C6 C7 C8 123.6(3) . . . . ?
C5 C6 C41 C40 -171.3(3) . . . . ?
C5 C6 C41 C42 -41.2(4) . . . . ?
C6 C5 C45 C43 54.5(4) . . . . ?
C6 C5 C45 C46 -178.6(3) . . . . ?
C6 C7 C8 C9 -136.3(3) . . . . ?
C6 C7 C8 C19 109.5(3) . . . . ?
C6 C41 C42 C43 52.2(4) . . . . ?
C7 C6 C41 C40 68.4(3) . . . . ?
C7 C6 C41 C42 -161.4(3) . . . . ?
C7 C8 C9 C10 16.1(4) . . . . ?
C7 C8 C9 C20 -110.7(3) . . . . ?
C7 C8 C19 O2 137.8(3) . . . . ?
C7 C8 C19 C35 -102.6(3) . . . . ?
C8 C9 C10 C11 74.4(4) . . . . ?
C8 C9 C20 O2 -29.9(3) . . . . ?
C8 C9 C20 C32 -150.9(3) . . . . ?
C8 C19 C35 O6 -70.0(4) . . . . ?
C8 C19 C35 C36 169.2(3) . . . . ?
C9 C8 C19 O2 16.3(3) . . . . ?
C9 C8 C19 C35 135.9(3) . . . . ?
C9 C10 C11 O3 -36.3(4) . . . . ?
C9 C10 C11 C12 138.3(3) . . . . ?
C9 C20 C32 O5 -174.3(3) . . . . ?
C9 C20 C32 C31 57.2(4) . . . . ?
C10 C9 C20 O2 -161.4(3) . . . . ?
C10 C9 C20 C32 77.6(3) . . . . ?
C10 C11 C12 C13 152.5(3) . . . . ?
C10 C11 C12 C21 32.8(4) . . . . ?
C10 C11 C12 C27 -88.3(3) . . . . ?
C11 C12 C13 C14 -118.5(3) . . . . ?
C11 C12 C13 C23 117.6(3) . . . . ?
C11 C12 C21 O4 -56.0(4) . . . . ?
C11 C12 C21 N2 125.0(3) . . . . ?
C11 C12 C27 C26 -171.5(3) . . . . ?
C11 C12 C27 C28 59.6(3) . . . . ?
C12 C13 C14 N2 -12.4(3) . . . . ?
C12 C13 C14 C15 107.1(3) . . . . ?
C12 C13 C23 C24 178.0(3) . . . . ?
C12 C13 C23 C25 48.4(4) . . . . ?
C12 C27 C28 C29 -120.5(3) . . . . ?
C13 C12 C21 O4 179.8(3) . . . . ?
C13 C12 C21 N2 0.9(3) . . . . ?
C13 C12 C27 C26 -50.8(3) . . . . ?
C13 C12 C27 C28 -179.7(3) . . . . ?
C13 C14 C15 C16 -176.2(3) . . . . ?
C13 C23 C25 C26 -51.7(4) . . . . ?
C13 C23 C25 C34 128.4(3) . . . . ?
C14 N2 C21 O4 171.0(3) . . . . ?
C14 N2 C21 C12 -10.0(4) . . . . ?
C14 C13 C23 C24 58.0(4) . . . . ?
C14 C13 C23 C25 -71.7(4) . . . . ?
C14 C15 C16 C17 172.4(3) . . . . ?
C14 C15 C16 C22 -63.6(4) . . . . ?
C18 C2 C3 C4 -72.1(4) . . . . ?
C19 O2 C20 C9 41.9(3) . . . . ?
C19 O2 C20 C32 166.0(3) . . . . ?
C19 C8 C9 C10 134.7(3) . . . . ?
C19 C8 C9 C20 8.0(3) . . . . ?
C19 C35 C36 O7 61.0(4) . . . . ?
C19 C35 C36 C37 -65.7(4) . . . . ?
C20 O2 C19 C8 -36.5(3) . . . . ?
C20 O2 C19 C35 -160.5(3) . . . . ?
C20 C9 C10 C11 -162.6(3) . . . . ?
C21 N2 C14 C13 14.5(4) . . . . ?
C21 N2 C14 C15 -105.9(3) . . . . ?
C21 C12 C13 C14 7.4(3) . . . . ?
C21 C12 C13 C23 -116.4(3) . . . . ?
C21 C12 C27 C26 64.1(3) . . . . ?
C21 C12 C27 C28 -64.8(4) . . . . ?
C23 C13 C14 N2 111.6(3) . . . . ?
C23 C13 C14 C15 -128.9(3) . . . . ?
C23 C25 C26 C27 -1.4(5) . . . . ?
C24 C23 C25 C26 -178.9(3) . . . . ?
C24 C23 C25 C34 1.1(5) . . . . ?
C25 C26 C27 C12 53.6(4) . . . . ?
C25 C26 C27 C28 -177.4(3) . . . . ?
C26 C27 C28 C29 114.5(4) . . . . ?
C27 C12 C13 C14 126.2(3) . . . . ?
C27 C12 C13 C23 2.3(4) . . . . ?
C27 C12 C21 O4 61.3(4) . . . . ?
C27 C12 C21 N2 -117.6(3) . . . . ?
C27 C28 C29 C30 177.0(3) . . . . ?
C27 C28 C29 C33 -3.5(5) . . . . ?
C28 C29 C30 C31 -105.8(4) . . . . ?
C29 C30 C31 C32 81.8(4) . . . . ?
C30 C31 C32 O5 113.1(3) . . . . ?
C30 C31 C32 C20 -119.5(3) . . . . ?
C33 C29 C30 C31 74.6(4) . . . . ?
C34 C25 C26 C27 178.5(3) . . . . ?
C35 C36 C37 C38 -55.1(5) . . . . ?
C36 C37 C38 C39 93.3(4) . . . . ?
C37 C38 C39 C40 -111.7(4) . . . . ?
C37 C38 C39 C47 67.3(5) . . . . ?
C38 C39 C40 C41 173.8(3) . . . . ?
C39 C40 C41 C6 -118.4(4) . . . . ?
C39 C40 C41 C42 114.4(4) . . . . ?
C40 C41 C42 C43 -179.2(3) . . . . ?
C41 C6 C7 O8 60.6(4) . . . . ?
C41 C6 C7 C8 -117.1(3) . . . . ?
C41 C42 C43 C44 177.0(3) . . . . ?
C41 C42 C43 C45 -4.3(4) . . . . ?
C42 C43 C45 C5 -49.5(4) . . . . ?
C42 C43 C45 C46 -173.4(3) . . . . ?
C44 C43 C45 C5 129.2(3) . . . . ?
C44 C43 C45 C46 5.3(4) . . . . ?
C45 C5 C6 C64 -129.3(3) . . . . ?
C45 C5 C6 C7 106.3(3) . . . . ?
C45 C5 C6 C41 -9.6(4) . . . . ?
C47 C39 C40 C41 -5.1(6) . . . . ?
C48 C49 C50 C51 172.0(3) . . . . ?
C49 C50 C51 C52 -178.0(3) . . . . ?
C49 C50 C51 N3 -62.5(4) . . . . ?
C50 C51 C52 C53 109.0(3) . . . . ?
C50 C51 C52 C73 -127.3(3) . . . . ?
C50 C51 N3 C79 -109.5(3) . . . . ?
C51 C52 C53 C54 -118.6(3) . . . . ?
C51 C52 C53 C72 125.8(3) . . . . ?
C51 C52 C53 C79 8.2(3) . . . . ?
C51 C52 C73 C74 56.5(4) . . . . ?
C51 C52 C73 C75 -72.0(3) . . . . ?
C51 N3 C79 O13 174.2(3) . . . . ?
C51 N3 C79 C53 -6.6(4) . . . . ?
C52 C51 N3 C79 11.7(4) . . . . ?
C52 C53 C54 O12 -37.9(4) . . . . ?
C52 C53 C54 C55 147.1(3) . . . . ?
C52 C53 C72 C71 -177.9(3) . . . . ?
C52 C53 C72 C77 -51.1(3) . . . . ?
C52 C53 C79 O13 177.6(3) . . . . ?
C52 C53 C79 N3 -1.6(3) . . . . ?
C52 C73 C75 C76 124.2(3) . . . . ?
C52 C73 C75 C77 -53.0(4) . . . . ?
C53 C52 C73 C74 176.0(3) . . . . ?
C53 C52 C73 C75 47.5(3) . . . . ?
C53 C54 C55 C56 138.6(3) . . . . ?
C53 C72 C77 C75 52.0(4) . . . . ?
C54 C53 C72 C71 60.2(3) . . . . ?
C54 C53 C72 C77 -172.9(3) . . . . ?
C54 C53 C79 O13 -56.8(4) . . . . ?
C54 C53 C79 N3 124.0(3) . . . . ?
C54 C55 C56 C57 78.7(4) . . . . ?
C54 C55 C56 C66 -159.3(3) . . . . ?
C55 C56 C57 C58 25.7(4) . . . . ?
C55 C56 C57 C82 141.9(3) . . . . ?
C55 C56 C66 O14 -167.7(2) . . . . ?
C55 C56 C66 C67 72.4(4) . . . . ?
C56 C57 C58 O10 40.6(4) . . . . ?
C56 C57 C58 C59 -141.5(3) . . . . ?
C56 C57 C82 O14 10.3(3) . . . . ?
C56 C57 C82 C83 131.6(3) . . . . ?
C56 C66 C67 O11 -170.5(3) . . . . ?
C56 C66 C67 C68 63.0(4) . . . . ?
C57 C56 C66 O14 -36.5(3) . . . . ?
C57 C56 C66 C67 -156.4(3) . . . . ?
C57 C58 C59 C60 123.2(3) . . . . ?
C57 C58 C59 C65 5.4(4) . . . . ?
C57 C58 C59 C89 -117.5(3) . . . . ?
C57 C82 C83 C84 174.2(3) . . . . ?
C57 C82 C83 O16 -61.5(4) . . . . ?
C58 C57 C82 O14 131.2(3) . . . . ?
C58 C57 C82 C83 -107.4(3) . . . . ?
C58 C59 C60 C61 -125.4(3) . . . . ?
C58 C59 C60 C92 111.6(3) . . . . ?
C58 C59 C65 O9 -61.8(4) . . . . ?
C58 C59 C65 N4 118.2(3) . . . . ?
C58 C59 C89 C88 66.7(3) . . . . ?
C58 C59 C89 C90 -164.3(3) . . . . ?
C59 C60 C61 C78 125.3(3) . . . . ?
C59 C60 C61 N4 3.8(3) . . . . ?
C59 C60 C92 C91 52.0(4) . . . . ?
C59 C60 C92 C93 180.0(3) . . . . ?
C59 C89 C90 C91 53.1(4) . . . . ?
C60 C59 C65 O9 177.4(3) . . . . ?
C60 C59 C65 N4 -2.6(3) . . . . ?
C60 C59 C89 C88 -174.5(3) . . . . ?
C60 C59 C89 C90 -45.5(4) . . . . ?
C60 C61 N4 C65 -6.1(4) . . . . ?
C61 C78 C62 C63 -66.1(4) . . . . ?
C61 C78 C62 C97 170.4(3) . . . . ?
C61 C60 C92 C91 -67.6(4) . . . . ?
C61 C60 C92 C93 60.3(4) . . . . ?
C61 N4 C65 O9 -174.3(3) . . . . ?
C61 N4 C65 C59 5.7(4) . . . . ?
C62 C78 C61 C60 -176.2(3) . . . . ?
C62 C78 C61 N4 -59.6(4) . . . . ?
C65 C59 C60 C61 -0.9(3) . . . . ?
C65 C59 C60 C92 -123.9(3) . . . . ?
C65 C59 C89 C88 -59.0(4) . . . . ?
C65 C59 C89 C90 69.9(3) . . . . ?
C66 O14 C82 C57 -34.4(3) . . . . ?
C66 O14 C82 C83 -158.6(3) . . . . ?
C66 C56 C57 C58 -100.7(3) . . . . ?
C66 C56 C57 C82 15.6(3) . . . . ?
C66 C67 C68 C69 -114.9(3) . . . . ?
C67 C68 C69 C70 75.0(4) . . . . ?
C68 C69 C70 C71 -107.1(4) . . . . ?
C68 C69 C70 C81 74.0(4) . . . . ?
C69 C70 C71 C72 178.9(3) . . . . ?
C70 C71 C72 C53 -116.6(4) . . . . ?
C70 C71 C72 C77 120.4(4) . . . . ?
C71 C72 C77 C75 178.6(3) . . . . ?
C72 C53 C54 O12 81.8(3) . . . . ?
C72 C53 C54 C55 -93.1(3) . . . . ?
C72 C53 C79 O13 59.3(4) . . . . ?
C72 C53 C79 N3 -119.8(3) . . . . ?
C73 C52 C53 C54 118.6(3) . . . . ?
C73 C52 C53 C72 3.0(4) . . . . ?
C73 C52 C53 C79 -114.6(3) . . . . ?
C73 C75 C77 C72 1.1(4) . . . . ?
C74 C73 C75 C76 -3.1(4) . . . . ?
C74 C73 C75 C77 179.8(3) . . . . ?
C76 C75 C77 C72 -176.0(3) . . . . ?
N3 C51 C52 C53 -11.5(3) . . . . ?
N3 C51 C52 C73 112.3(3) . . . . ?
C79 C53 C54 O12 -158.7(3) . . . . ?
C79 C53 C54 C55 26.3(4) . . . . ?
C79 C53 C72 C71 -63.4(3) . . . . ?
C79 C53 C72 C77 63.5(3) . . . . ?
C80 C49 C50 C51 -65.8(4) . . . . ?
C81 C70 C71 C72 -2.3(5) . . . . ?
C82 O14 C66 C56 44.7(3) . . . . ?
C82 O14 C66 C67 169.2(3) . . . . ?
C82 C57 C58 O10 -72.2(4) . . . . ?
C82 C57 C58 C59 105.7(3) . . . . ?
C82 C83 C84 O15 73.8(4) . . . . ?
C82 C83 C84 C85 -54.3(4) . . . . ?
C83 C84 C85 C86 -55.4(5) . . . . ?
C84 C85 C86 C87 87.6(5) . . . . ?
C85 C86 C87 C88 -116.3(4) . . . . ?
C85 C86 C87 C95 63.5(5) . . . . ?
C86 C87 C88 C89 175.1(3) . . . . ?
C87 C88 C89 C59 -107.0(4) . . . . ?
C87 C88 C89 C90 127.5(4) . . . . ?
C88 C89 C90 C91 -179.1(3) . . . . ?
C89 C59 C60 C61 118.6(3) . . . . ?
C89 C59 C60 C92 -4.4(4) . . . . ?
C89 C59 C65 O9 58.1(4) . . . . ?
C89 C59 C65 N4 -121.9(3) . . . . ?
C89 C90 C91 C92 -3.5(5) . . . . ?
C89 C90 C91 C94 177.0(3) . . . . ?
C90 C91 C92 C60 -50.5(4) . . . . ?
C90 C91 C92 C93 -176.2(3) . . . . ?
C92 C60 C61 C78 -111.2(3) . . . . ?
C92 C60 C61 N4 127.3(3) . . . . ?
C94 C91 C92 C60 129.0(3) . . . . ?
C94 C91 C92 C93 3.3(5) . . . . ?
C95 C87 C88 C89 -4.7(6) . . . . ?
O16 C83 C84 O15 -51.1(4) . . . . ?
O16 C83 C84 C85 -179.2(3) . . . . ?

loop_
_twin_individual_id
_twin_individual_mass_fraction_refined
1 0.93(16)
2 0.07(16)
